data_7016041
loop_
_publ_author_name
'Du, Zhu'
'Zhang, Yong'
'Yao, Yingming'
'Shen, Qi'

_publ_section_title
;
 Synthesis and molecular structure of piperazidine-bridged
 bis(phenolate) samarium(ii) complex and its reactivity to
 carbodiimides.
;
_journal_issue 29
_journal_name_full 'Dalton transactions (Cambridge, England : 2003)'
_journal_page_first 7639
_journal_page_last 7644
_journal_paper_doi 10.1039/c1dt10081e
_journal_volume 40
_journal_year 2011
_chemical_formula_moiety 'C160 H304 N32 O16 P8 Sm4, 8(C4 H8 O)'
_chemical_formula_sum 'C192 H368 N32 O24 P8 Sm4'
_chemical_formula_weight 4358.34
_chemical_name_systematic
;
?
;
_space_group_IT_number 15
_symmetry_cell_setting monoclinic
_symmetry_Int_Tables_number 15
_symmetry_space_group_name_Hall '-C 2yc'
_symmetry_space_group_name_H-M 'C 1 2/c 1'
_atom_sites_solution_hydrogens geom
_atom_sites_solution_primary direct
_atom_sites_solution_secondary difmap
_audit_creation_method SHELXL-97
_cell_angle_alpha 90.00
_cell_angle_beta 111.620(2)
_cell_angle_gamma 90.00
_cell_formula_units_Z 4
_cell_length_a 33.120(2)
_cell_length_b 18.3460(11)
_cell_length_c 41.000(3)
_cell_measurement_reflns_used 46648
_cell_measurement_temperature 223(2)
_cell_measurement_theta_max 27.6
_cell_measurement_theta_min 3.0
_cell_volume 23160(3)
_computing_cell_refinement CrystalClear
_computing_data_collection CrystalClear
_computing_data_reduction CrystalStructure
_computing_structure_refinement 'SHELXL-97 (Sheldrick, 1997)'
_computing_structure_solution 'SHELXS-97 (Sheldrick, 1990)'
_diffrn_ambient_temperature 223(2)
_diffrn_detector_area_resol_mean 14.63
_diffrn_measured_fraction_theta_full 0.995
_diffrn_measured_fraction_theta_max 0.995
_diffrn_measurement_device_type 'Rigaku Saturn'
_diffrn_measurement_method \w
_diffrn_radiation_monochromator graphite
_diffrn_radiation_source 'fine-focus sealed tube'
_diffrn_radiation_type MoK\a
_diffrn_radiation_wavelength 0.71075
_diffrn_reflns_av_R_equivalents 0.0920
_diffrn_reflns_av_sigmaI/netI 0.1251
_diffrn_reflns_limit_h_max 35
_diffrn_reflns_limit_h_min -40
_diffrn_reflns_limit_k_max 20
_diffrn_reflns_limit_k_min -22
_diffrn_reflns_limit_l_max 49
_diffrn_reflns_limit_l_min -42
_diffrn_reflns_number 58744
_diffrn_reflns_theta_full 25.50
_diffrn_reflns_theta_max 25.50
_diffrn_reflns_theta_min 3.03
_exptl_absorpt_coefficient_mu 1.118
_exptl_absorpt_correction_T_max 0.898
_exptl_absorpt_correction_T_min 0.631
_exptl_absorpt_correction_type multi-scan
_exptl_absorpt_process_details 'Jacobson, R. (1998) Private communication'
_exptl_crystal_colour black
_exptl_crystal_density_diffrn 1.250
_exptl_crystal_density_method 'not measured'
_exptl_crystal_description block
_exptl_crystal_F_000 9216
_exptl_crystal_size_max 0.40
_exptl_crystal_size_mid 0.20
_exptl_crystal_size_min 0.10
_refine_diff_density_max 0.980
_refine_diff_density_min -0.998
_refine_diff_density_rms 0.104
_refine_ls_extinction_method none
_refine_ls_goodness_of_fit_ref 1.131
_refine_ls_hydrogen_treatment constr
_refine_ls_matrix_type full
_refine_ls_number_parameters 1132
_refine_ls_number_reflns 21432
_refine_ls_number_restraints 69
_refine_ls_restrained_S_all 1.130
_refine_ls_R_factor_all 0.1525
_refine_ls_R_factor_gt 0.0982
_refine_ls_shift/su_max 0.002
_refine_ls_shift/su_mean 0.000
_refine_ls_structure_factor_coef Fsqd
_refine_ls_weighting_details 'calc w=1/[\s^2^(Fo^2^)+(0.0493P)^2^+121.5860P] where P=(Fo^2^+2Fc^2^)/3'
_refine_ls_weighting_scheme calc
_refine_ls_wR_factor_gt 0.1745
_refine_ls_wR_factor_ref 0.2048
_reflns_number_gt 13964
_reflns_number_total 21432
_reflns_threshold_expression >2sigma(I)
_cod_data_source_file c1dt10081e.txt
_cod_data_source_block complexl
_cod_original_sg_symbol_H-M 'C 2/c'
_cod_database_code 7016041

loop_
_symmetry_equiv_pos_as_xyz
'x, y, z'
'-x, y, -z+1/2'
'x+1/2, y+1/2, z'
'-x+1/2, y+1/2, -z+1/2'
'-x, -y, -z'
'x, -y, z-1/2'
'-x+1/2, -y+1/2, -z'
'x+1/2, -y+1/2, z-1/2'

loop_
_atom_site_label
_atom_site_type_symbol
_atom_site_fract_x
_atom_site_fract_y
_atom_site_fract_z
_atom_site_U_iso_or_equiv
_atom_site_adp_type
_atom_site_occupancy
_atom_site_symmetry_multiplicity
_atom_site_calc_flag
_atom_site_refinement_flags
_atom_site_disorder_assembly
_atom_site_disorder_group
Sm1 Sm 0.887049(16) 0.53515(3) 0.634803(13) 0.04636(15) Uani 1 1 d . . .
Sm2 Sm 1.124068(17) 0.56043(3) 0.683081(14) 0.05020(16) Uani 1 1 d . . .
P1 P 0.78111(10) 0.41077(18) 0.60124(9) 0.0740(9) Uani 1 1 d . . .
P2 P 0.87255(11) 0.63016(18) 0.54353(8) 0.0718(8) Uani 1 1 d . . .
P3 P 1.11752(9) 0.76821(14) 0.69716(7) 0.0535(7) Uani 1 1 d D . .
P4 P 1.11912(9) 0.35088(15) 0.67431(8) 0.0630(8) Uani 1 1 d D . .
O1 O 0.8635(2) 0.6485(3) 0.64988(16) 0.0551(16) Uani 1 1 d . . .
O2 O 1.1229(2) 0.5678(4) 0.62587(18) 0.0587(17) Uani 1 1 d . . .
O3 O 0.9268(2) 0.4244(3) 0.64137(16) 0.0536(16) Uani 1 1 d . . .
O4 O 0.8008(2) 0.5686(4) 0.79206(17) 0.0580(17) Uani 1 1 d . . .
O5 O 0.8189(2) 0.4624(4) 0.61154(19) 0.074(2) Uani 1 1 d . . .
O6 O 0.8755(2) 0.5886(4) 0.57583(17) 0.071(2) Uani 1 1 d . . .
O7 O 1.1105(2) 0.6883(3) 0.69603(17) 0.0614(18) Uani 1 1 d . A .
O8 O 1.1095(2) 0.4266(3) 0.68198(17) 0.0565(17) Uani 1 1 d . B .
N1 N 0.9643(2) 0.6272(4) 0.66153(18) 0.0442(17) Uani 1 1 d . . .
N2 N 1.0293(2) 0.5707(4) 0.63442(18) 0.0433(17) Uani 1 1 d . . .
N3 N 0.9068(2) 0.4697(4) 0.70825(18) 0.0443(17) Uani 1 1 d . . .
N4 N 0.8483(2) 0.5446(4) 0.73653(18) 0.0426(17) Uani 1 1 d . . .
N5 N 0.7768(3) 0.3684(5) 0.5640(2) 0.083(3) Uani 1 1 d . . .
N6 N 0.7376(3) 0.4566(6) 0.5980(3) 0.099(4) Uani 1 1 d . . .
N7 N 0.7831(3) 0.3425(6) 0.6280(3) 0.080(3) Uani 1 1 d . . .
N8 N 0.8230(3) 0.6530(6) 0.5236(3) 0.090(3) Uani 1 1 d . . .
N9 N 0.8923(3) 0.5805(5) 0.5199(2) 0.078(3) Uani 1 1 d . . .
N10 N 0.8986(3) 0.7097(5) 0.5485(3) 0.077(3) Uani 1 1 d . . .
N11 N 1.1108(5) 0.7921(9) 0.6559(3) 0.066(3) Uiso 0.50 1 d PD A 1
N11' N 1.0830(6) 0.8128(9) 0.6639(4) 0.066(3) Uiso 0.50 1 d PD A 2
N12 N 1.1682(6) 0.7874(9) 0.7213(4) 0.054(3) Uiso 0.50 1 d PD A 1
N12' N 1.1653(6) 0.7969(9) 0.7072(4) 0.054(3) Uiso 0.50 1 d PD A 2
N13 N 1.0830(6) 0.8122(9) 0.7095(4) 0.064(4) Uiso 0.50 1 d PD A 1
N13' N 1.1039(5) 0.8080(9) 0.7281(4) 0.064(4) Uiso 0.50 1 d PD A 2
N14 N 1.0741(5) 0.3000(9) 0.6655(5) 0.067(4) Uiso 0.50 1 d PD B 1
N14' N 1.0842(6) 0.2944(10) 0.6787(5) 0.067(4) Uiso 0.50 1 d PD B 2
N15 N 1.1207(8) 0.3455(16) 0.6335(4) 0.085(4) Uiso 0.50 1 d PD B 1
N15' N 1.1255(8) 0.3307(16) 0.6376(5) 0.085(4) Uiso 0.50 1 d PD B 2
N16 N 1.1703(5) 0.3331(10) 0.6966(4) 0.064(3) Uiso 0.50 1 d PD B 1
N16' N 1.1606(5) 0.3201(10) 0.7076(4) 0.064(3) Uiso 0.50 1 d PD B 2
C1 C 0.8760(3) 0.7173(5) 0.6542(2) 0.049(2) Uani 1 1 d . . .
C2 C 0.8462(3) 0.7769(5) 0.6425(3) 0.056(3) Uani 1 1 d . . .
C3 C 0.8630(4) 0.8470(6) 0.6487(3) 0.075(3) Uani 1 1 d . . .
H3 H 0.8435 0.8861 0.6411 0.090 Uiso 1 1 calc R . .
C4 C 0.9067(4) 0.8631(6) 0.6653(3) 0.077(3) Uani 1 1 d . . .
C5 C 0.9348(4) 0.8044(6) 0.6756(3) 0.064(3) Uani 1 1 d . . .
H5 H 0.9648 0.8133 0.6861 0.076 Uiso 1 1 calc R . .
C6 C 0.9204(3) 0.7338(5) 0.6709(2) 0.050(2) Uani 1 1 d . . .
C7 C 1.0964(3) 0.5794(5) 0.5930(3) 0.054(2) Uani 1 1 d . . .
C8 C 1.1111(4) 0.6117(5) 0.5673(3) 0.061(3) Uani 1 1 d . . .
C9 C 1.0804(4) 0.6235(6) 0.5342(3) 0.062(3) Uani 1 1 d . . .
H9 H 1.0896 0.6450 0.5173 0.075 Uiso 1 1 calc R . .
C10 C 1.0370(4) 0.6058(6) 0.5243(3) 0.066(3) Uani 1 1 d . . .
C11 C 1.0236(3) 0.5718(6) 0.5486(3) 0.060(3) Uani 1 1 d . . .
H11 H 0.9945 0.5572 0.5420 0.072 Uiso 1 1 calc R . .
C12 C 1.0519(3) 0.5585(5) 0.5825(2) 0.047(2) Uani 1 1 d . . .
C13 C 0.9531(3) 0.6744(5) 0.6864(2) 0.050(2) Uani 1 1 d . . .
H13A H 0.9799 0.6970 0.7023 0.060 Uiso 1 1 calc R . .
H13B H 0.9421 0.6431 0.7006 0.060 Uiso 1 1 calc R . .
C14 C 0.9818(3) 0.6715(5) 0.6395(2) 0.047(2) Uani 1 1 d . . .
H14A H 1.0070 0.6993 0.6546 0.057 Uiso 1 1 calc R . .
H14B H 0.9597 0.7062 0.6256 0.057 Uiso 1 1 calc R . .
C15 C 0.9952(3) 0.6234(5) 0.6153(2) 0.051(2) Uani 1 1 d . . .
H15A H 0.9697 0.5969 0.5997 0.061 Uiso 1 1 calc R . .
H15B H 1.0058 0.6542 0.6006 0.061 Uiso 1 1 calc R . .
C16 C 0.9995(3) 0.5768(5) 0.6815(2) 0.049(2) Uani 1 1 d . . .
H16A H 0.9899 0.5467 0.6970 0.059 Uiso 1 1 calc R . .
H16B H 1.0249 0.6050 0.6962 0.059 Uiso 1 1 calc R . .
C17 C 1.0124(3) 0.5277(5) 0.6567(2) 0.055(3) Uani 1 1 d . . .
H17A H 1.0346 0.4929 0.6705 0.066 Uiso 1 1 calc R . .
H17B H 0.9870 0.4998 0.6419 0.066 Uiso 1 1 calc R . .
C18 C 1.0365(3) 0.5213(5) 0.6086(2) 0.051(2) Uani 1 1 d . . .
H18A H 1.0093 0.4957 0.5958 0.062 Uiso 1 1 calc R . .
H18B H 1.0580 0.4845 0.6213 0.062 Uiso 1 1 calc R . .
C19 C 0.7968(3) 0.7626(6) 0.6239(3) 0.063(3) Uani 1 1 d . . .
C20 C 0.7702(4) 0.8341(6) 0.6139(4) 0.092(4) Uani 1 1 d . . .
H20A H 0.7801 0.8626 0.5983 0.138 Uiso 1 1 calc R . .
H20B H 0.7742 0.8619 0.6350 0.138 Uiso 1 1 calc R . .
H20C H 0.7397 0.8225 0.6021 0.138 Uiso 1 1 calc R . .
C21 C 0.7801(3) 0.7195(6) 0.6479(3) 0.074(3) Uani 1 1 d . . .
H21A H 0.7496 0.7083 0.6357 0.111 Uiso 1 1 calc R . .
H21B H 0.7837 0.7481 0.6687 0.111 Uiso 1 1 calc R . .
H21C H 0.7965 0.6745 0.6548 0.111 Uiso 1 1 calc R . .
C22 C 0.7882(4) 0.7195(7) 0.5901(3) 0.079(3) Uani 1 1 d . . .
H22A H 0.8056 0.6754 0.5953 0.118 Uiso 1 1 calc R . .
H22B H 0.7959 0.7490 0.5736 0.118 Uiso 1 1 calc R . .
H22C H 0.7577 0.7066 0.5798 0.118 Uiso 1 1 calc R . .
C23 C 0.9223(4) 0.9430(6) 0.6741(4) 0.107(5) Uani 1 1 d . . .
H23A H 0.9176 0.9585 0.6950 0.160 Uiso 1 1 calc R . .
H23B H 0.9062 0.9744 0.6546 0.160 Uiso 1 1 calc R . .
H23C H 0.9530 0.9461 0.6782 0.160 Uiso 1 1 calc R . .
C24 C 1.1589(4) 0.6294(6) 0.5765(3) 0.065(3) Uani 1 1 d . . .
C25 C 1.1680(4) 0.6591(8) 0.5449(3) 0.105(5) Uani 1 1 d . . .
H25A H 1.1573 0.6249 0.5256 0.157 Uiso 1 1 calc R . .
H25B H 1.1990 0.6656 0.5513 0.157 Uiso 1 1 calc R . .
H25C H 1.1534 0.7055 0.5379 0.157 Uiso 1 1 calc R . .
C26 C 1.1735(4) 0.6887(7) 0.6050(3) 0.086(4) Uani 1 1 d . . .
H26A H 1.1598 0.7346 0.5952 0.129 Uiso 1 1 calc R . .
H26B H 1.2048 0.6941 0.6132 0.129 Uiso 1 1 calc R . .
H26C H 1.1651 0.6748 0.6244 0.129 Uiso 1 1 calc R . .
C27 C 1.1868(4) 0.5605(6) 0.5900(3) 0.077(3) Uani 1 1 d . . .
H27A H 1.1809 0.5405 0.6097 0.115 Uiso 1 1 calc R . .
H27B H 1.2173 0.5732 0.5976 0.115 Uiso 1 1 calc R . .
H27C H 1.1797 0.5246 0.5714 0.115 Uiso 1 1 calc R . .
C28 C 1.0038(4) 0.6216(7) 0.4866(3) 0.091(4) Uani 1 1 d . . .
H28A H 1.0005 0.6738 0.4830 0.136 Uiso 1 1 calc R . .
H28B H 0.9759 0.6003 0.4839 0.136 Uiso 1 1 calc R . .
H28C H 1.0142 0.6004 0.4695 0.136 Uiso 1 1 calc R . .
C29 C 0.9288(3) 0.3579(5) 0.6546(3) 0.050(2) Uani 1 1 d . . .
C30 C 0.9284(3) 0.2941(5) 0.6352(3) 0.056(3) Uani 1 1 d . . .
C31 C 0.9295(4) 0.2277(6) 0.6510(3) 0.080(4) Uani 1 1 d . . .
H31 H 0.9291 0.1858 0.6376 0.096 Uiso 1 1 calc R . .
C32 C 0.9311(5) 0.2172(6) 0.6849(4) 0.088(4) Uani 1 1 d . . .
C33 C 0.9340(4) 0.2811(6) 0.7050(3) 0.072(3) Uani 1 1 d . . .
H33 H 0.9369 0.2773 0.7286 0.086 Uiso 1 1 calc R . .
C34 C 0.9327(3) 0.3512(5) 0.6896(3) 0.054(2) Uani 1 1 d . . .
C35 C 0.7670(3) 0.5650(5) 0.7629(3) 0.053(2) Uani 1 1 d . . .
C36 C 0.7714(3) 0.5781(5) 0.7298(2) 0.047(2) Uani 1 1 d . . .
C37 C 0.7367(3) 0.5755(5) 0.6982(3) 0.058(3) Uani 1 1 d . . .
H37 H 0.7413 0.5835 0.6772 0.069 Uiso 1 1 calc R . .
C38 C 0.6939(3) 0.5606(5) 0.6972(3) 0.058(3) Uani 1 1 d . . .
C39 C 0.6895(3) 0.5492(5) 0.7286(3) 0.064(3) Uani 1 1 d . . .
H39 H 0.6616 0.5379 0.7282 0.077 Uiso 1 1 calc R . .
C40 C 0.7233(3) 0.5529(5) 0.7615(3) 0.057(3) Uani 1 1 d . . .
C41 C 0.9423(3) 0.4152(5) 0.7146(3) 0.055(2) Uani 1 1 d . . .
H41A H 0.9501 0.3961 0.7384 0.066 Uiso 1 1 calc R . .
H41B H 0.9679 0.4406 0.7136 0.066 Uiso 1 1 calc R . .
C42 C 0.8683(3) 0.4347(5) 0.7103(3) 0.054(2) Uani 1 1 d . . .
H42A H 0.8762 0.4085 0.7326 0.065 Uiso 1 1 calc R . .
H42B H 0.8569 0.3992 0.6913 0.065 Uiso 1 1 calc R . .
C43 C 0.8330(3) 0.4912(5) 0.7077(3) 0.053(2) Uani 1 1 d . . .
H43A H 0.8247 0.5167 0.6851 0.064 Uiso 1 1 calc R . .
H43B H 0.8072 0.4662 0.7084 0.064 Uiso 1 1 calc R . .
C44 C 0.9222(3) 0.5228(5) 0.7378(2) 0.050(2) Uani 1 1 d . . .
H44A H 0.9485 0.5472 0.7377 0.060 Uiso 1 1 calc R . .
H44B H 0.9296 0.4968 0.7602 0.060 Uiso 1 1 calc R . .
C45 C 0.8877(3) 0.5790(5) 0.7346(2) 0.047(2) Uani 1 1 d . . .
H45A H 0.8990 0.6149 0.7534 0.057 Uiso 1 1 calc R . .
H45B H 0.8802 0.6046 0.7121 0.057 Uiso 1 1 calc R . .
C46 C 0.8144(3) 0.6016(5) 0.7299(2) 0.051(2) Uani 1 1 d . . .
H46A H 0.8099 0.6239 0.7071 0.061 Uiso 1 1 calc R . .
H46B H 0.8257 0.6396 0.7477 0.061 Uiso 1 1 calc R . .
C47 C 0.9274(4) 0.2988(6) 0.5973(3) 0.068(3) Uani 1 1 d . . .
C48 C 0.9313(5) 0.2239(7) 0.5825(4) 0.120(6) Uani 1 1 d . . .
H48A H 0.9089 0.1920 0.5844 0.180 Uiso 1 1 calc R . .
H48B H 0.9597 0.2034 0.5957 0.180 Uiso 1 1 calc R . .
H48C H 0.9278 0.2287 0.5581 0.180 Uiso 1 1 calc R . .
C49 C 0.9659(4) 0.3449(7) 0.5973(3) 0.091(4) Uani 1 1 d . . .
H49A H 0.9663 0.3465 0.5738 0.136 Uiso 1 1 calc R . .
H49B H 0.9927 0.3236 0.6132 0.136 Uiso 1 1 calc R . .
H49C H 0.9630 0.3940 0.6050 0.136 Uiso 1 1 calc R . .
C50 C 0.8855(4) 0.3317(7) 0.5735(3) 0.089(4) Uani 1 1 d . . .
H50A H 0.8798 0.3760 0.5840 0.134 Uiso 1 1 calc R . .
H50B H 0.8620 0.2973 0.5701 0.134 Uiso 1 1 calc R . .
H50C H 0.8874 0.3430 0.5510 0.134 Uiso 1 1 calc R . .
C51 C 0.9343(6) 0.1427(6) 0.7014(4) 0.138(7) Uani 1 1 d . . .
H51A H 0.9055 0.1264 0.6992 0.207 Uiso 1 1 calc R . .
H51B H 0.9528 0.1453 0.7260 0.207 Uiso 1 1 calc R . .
H51C H 0.9465 0.1086 0.6895 0.207 Uiso 1 1 calc R . .
C52 C 0.7150(4) 0.5458(6) 0.7958(3) 0.067(3) Uani 1 1 d . . .
C53 C 0.6665(4) 0.5306(7) 0.7888(4) 0.096(4) Uani 1 1 d . . .
H53A H 0.6629 0.5211 0.8109 0.145 Uiso 1 1 calc R . .
H53B H 0.6569 0.4885 0.7736 0.145 Uiso 1 1 calc R . .
H53C H 0.6492 0.5727 0.7776 0.145 Uiso 1 1 calc R . .
C54 C 0.7276(4) 0.6170(6) 0.8166(3) 0.081(3) Uani 1 1 d . . .
H54A H 0.7585 0.6253 0.8233 0.121 Uiso 1 1 calc R . .
H54B H 0.7205 0.6136 0.8375 0.121 Uiso 1 1 calc R . .
H54C H 0.7116 0.6572 0.8022 0.121 Uiso 1 1 calc R . .
C55 C 0.7421(4) 0.4823(6) 0.8179(3) 0.091(4) Uani 1 1 d . . .
H55A H 0.7727 0.4933 0.8248 0.136 Uiso 1 1 calc R . .
H55B H 0.7354 0.4379 0.8042 0.136 Uiso 1 1 calc R . .
H55C H 0.7351 0.4759 0.8388 0.136 Uiso 1 1 calc R . .
C56 C 0.6555(3) 0.5572(6) 0.6623(3) 0.082(4) Uani 1 1 d . . .
H56A H 0.6287 0.5528 0.6667 0.123 Uiso 1 1 calc R . .
H56B H 0.6587 0.5153 0.6490 0.123 Uiso 1 1 calc R . .
H56C H 0.6546 0.6014 0.6490 0.123 Uiso 1 1 calc R . .
C57 C 0.7863(4) 0.4101(7) 0.5374(3) 0.100(4) Uani 1 1 d . . .
H57A H 0.7953 0.3772 0.5229 0.149 Uiso 1 1 calc R . .
H57B H 0.8094 0.4447 0.5488 0.149 Uiso 1 1 calc R . .
H57C H 0.7604 0.4362 0.5229 0.149 Uiso 1 1 calc R . .
C58 C 0.7493(5) 0.3056(8) 0.5510(4) 0.135(6) Uani 1 1 d . . .
H58A H 0.7220 0.3208 0.5332 0.203 Uiso 1 1 calc R . .
H58B H 0.7437 0.2825 0.5702 0.203 Uiso 1 1 calc R . .
H58C H 0.7637 0.2713 0.5409 0.203 Uiso 1 1 calc R . .
C59 C 0.7376(4) 0.5352(8) 0.6000(4) 0.115(5) Uani 1 1 d . . .
H59A H 0.7231 0.5552 0.5767 0.172 Uiso 1 1 calc R . .
H59B H 0.7673 0.5527 0.6096 0.172 Uiso 1 1 calc R . .
H59C H 0.7224 0.5503 0.6151 0.172 Uiso 1 1 calc R . .
C60 C 0.6945(4) 0.4229(9) 0.5822(5) 0.149(7) Uani 1 1 d . . .
H60A H 0.6763 0.4384 0.5948 0.224 Uiso 1 1 calc R . .
H60B H 0.6974 0.3703 0.5834 0.224 Uiso 1 1 calc R . .
H60C H 0.6813 0.4378 0.5578 0.224 Uiso 1 1 calc R . .
C61 C 0.7627(5) 0.3442(8) 0.6537(3) 0.110(5) Uani 1 1 d . . .
H61A H 0.7450 0.3009 0.6513 0.165 Uiso 1 1 calc R . .
H61B H 0.7445 0.3872 0.6500 0.165 Uiso 1 1 calc R . .
H61C H 0.7849 0.3456 0.6771 0.165 Uiso 1 1 calc R . .
C62 C 0.8142(4) 0.2826(7) 0.6327(4) 0.099(4) Uani 1 1 d . . .
H62A H 0.8364 0.2851 0.6561 0.148 Uiso 1 1 calc R . .
H62B H 0.8277 0.2869 0.6155 0.148 Uiso 1 1 calc R . .
H62C H 0.7991 0.2363 0.6297 0.148 Uiso 1 1 calc R . .
C63 C 0.8094(5) 0.7107(10) 0.4960(4) 0.150(7) Uani 1 1 d . . .
H63A H 0.8094 0.6908 0.4741 0.225 Uiso 1 1 calc R . .
H63B H 0.8296 0.7513 0.5031 0.225 Uiso 1 1 calc R . .
H63C H 0.7805 0.7275 0.4928 0.225 Uiso 1 1 calc R . .
C64 C 0.7872(4) 0.6030(7) 0.5217(4) 0.111(5) Uani 1 1 d . . .
H64A H 0.7611 0.6310 0.5182 0.167 Uiso 1 1 calc R . .
H64B H 0.7951 0.5756 0.5434 0.167 Uiso 1 1 calc R . .
H64C H 0.7819 0.5696 0.5022 0.167 Uiso 1 1 calc R . .
C65 C 0.8827(5) 0.5980(9) 0.4839(3) 0.116(5) Uani 1 1 d . . .
H65A H 0.9009 0.5689 0.4750 0.174 Uiso 1 1 calc R . .
H65B H 0.8884 0.6493 0.4818 0.174 Uiso 1 1 calc R . .
H65C H 0.8524 0.5877 0.4705 0.174 Uiso 1 1 calc R . .
C66 C 0.9006(4) 0.5028(6) 0.5280(3) 0.089(4) Uani 1 1 d . . .
H66A H 0.8734 0.4764 0.5197 0.133 Uiso 1 1 calc R . .
H66B H 0.9147 0.4966 0.5532 0.133 Uiso 1 1 calc R . .
H66C H 0.9194 0.4842 0.5166 0.133 Uiso 1 1 calc R . .
C67 C 0.8856(5) 0.7680(7) 0.5653(3) 0.104(5) Uani 1 1 d . . .
H67A H 0.9096 0.7816 0.5865 0.156 Uiso 1 1 calc R . .
H67B H 0.8612 0.7526 0.5713 0.156 Uiso 1 1 calc R . .
H67C H 0.8771 0.8096 0.5496 0.156 Uiso 1 1 calc R . .
C68 C 0.9380(4) 0.7241(7) 0.5406(3) 0.097(4) Uani 1 1 d . . .
H68A H 0.9315 0.7605 0.5222 0.145 Uiso 1 1 calc R . .
H68B H 0.9473 0.6794 0.5329 0.145 Uiso 1 1 calc R . .
H68C H 0.9609 0.7418 0.5616 0.145 Uiso 1 1 calc R . .
C69 C 1.1287(7) 0.8588(11) 0.6470(6) 0.080(5) Uiso 0.50 1 d PD A 1
H69A H 1.1363 0.8499 0.6266 0.120 Uiso 0.50 1 calc PR A 1
H69B H 1.1544 0.8732 0.6667 0.120 Uiso 0.50 1 calc PR A 1
H69C H 1.1072 0.8973 0.6417 0.120 Uiso 0.50 1 calc PR A 1
C69' C 1.0647(8) 0.8846(11) 0.6699(6) 0.080(5) Uiso 0.50 1 d PD A 2
H69D H 1.0343 0.8878 0.6549 0.120 Uiso 0.50 1 calc PR A 2
H69E H 1.0806 0.9243 0.6645 0.120 Uiso 0.50 1 calc PR A 2
H69F H 1.0675 0.8879 0.6943 0.120 Uiso 0.50 1 calc PR A 2
C70 C 1.0787(7) 0.7508(13) 0.6264(6) 0.069(5) Uiso 0.50 1 d PD A 1
H70A H 1.0502 0.7731 0.6202 0.103 Uiso 0.50 1 calc PR A 1
H70B H 1.0774 0.7008 0.6336 0.103 Uiso 0.50 1 calc PR A 1
H70C H 1.0874 0.7517 0.6063 0.103 Uiso 0.50 1 calc PR A 1
C70' C 1.0732(8) 0.7761(13) 0.6299(6) 0.069(5) Uiso 0.50 1 d PD A 2
H70D H 1.0462 0.7949 0.6131 0.103 Uiso 0.50 1 calc PR A 2
H70E H 1.0705 0.7240 0.6328 0.103 Uiso 0.50 1 calc PR A 2
H70F H 1.0965 0.7850 0.6214 0.103 Uiso 0.50 1 calc PR A 2
C71 C 1.1821(9) 0.8370(14) 0.7504(6) 0.111(7) Uiso 0.50 1 d PD A 1
H71A H 1.1914 0.8096 0.7722 0.167 Uiso 0.50 1 calc PR A 1
H71B H 1.1582 0.8687 0.7493 0.167 Uiso 0.50 1 calc PR A 1
H71C H 1.2061 0.8662 0.7495 0.167 Uiso 0.50 1 calc PR A 1
C71' C 1.1777(9) 0.8741(12) 0.7057(8) 0.111(7) Uiso 0.50 1 d PD A 2
H71D H 1.1814 0.8979 0.7278 0.167 Uiso 0.50 1 calc PR A 2
H71E H 1.1552 0.8987 0.6867 0.167 Uiso 0.50 1 calc PR A 2
H71F H 1.2048 0.8762 0.7017 0.167 Uiso 0.50 1 calc PR A 2
C72 C 1.2000(10) 0.759(2) 0.7064(9) 0.078(5) Uiso 0.50 1 d PD A 1
H72A H 1.2076 0.7976 0.6935 0.118 Uiso 0.50 1 calc PR A 1
H72B H 1.1871 0.7188 0.6907 0.118 Uiso 0.50 1 calc PR A 1
H72C H 1.2259 0.7425 0.7253 0.118 Uiso 0.50 1 calc PR A 1
C72' C 1.2039(10) 0.750(2) 0.7140(9) 0.078(5) Uiso 0.50 1 d PD A 2
H72D H 1.2263 0.7772 0.7094 0.118 Uiso 0.50 1 calc PR A 2
H72E H 1.1959 0.7076 0.6988 0.118 Uiso 0.50 1 calc PR A 2
H72F H 1.2147 0.7343 0.7384 0.118 Uiso 0.50 1 calc PR A 2
C73 C 1.0744(10) 0.8900(11) 0.7060(8) 0.106(6) Uiso 0.50 1 d PD A 1
H73A H 1.0443 0.8981 0.6910 0.159 Uiso 0.50 1 calc PR A 1
H73B H 1.0932 0.9129 0.6956 0.159 Uiso 0.50 1 calc PR A 1
H73C H 1.0798 0.9109 0.7289 0.159 Uiso 0.50 1 calc PR A 1
C73' C 1.1403(8) 0.8056(15) 0.7642(6) 0.106(6) Uiso 0.50 1 d PD A 2
H73D H 1.1374 0.8466 0.7781 0.159 Uiso 0.50 1 calc PR A 2
H73E H 1.1682 0.8082 0.7615 0.159 Uiso 0.50 1 calc PR A 2
H73F H 1.1385 0.7605 0.7759 0.159 Uiso 0.50 1 calc PR A 2
C74 C 1.0814(8) 0.7839(14) 0.7438(6) 0.075(5) Uiso 0.50 1 d PD A 1
H74A H 1.1107 0.7748 0.7602 0.112 Uiso 0.50 1 calc PR A 1
H74B H 1.0648 0.7389 0.7395 0.112 Uiso 0.50 1 calc PR A 1
H74C H 1.0676 0.8198 0.7536 0.112 Uiso 0.50 1 calc PR A 1
C74' C 1.0646(7) 0.7912(14) 0.7350(7) 0.075(5) Uiso 0.50 1 d PD A 2
H74D H 1.0610 0.7387 0.7353 0.112 Uiso 0.50 1 calc PR A 2
H74E H 1.0396 0.8123 0.7167 0.112 Uiso 0.50 1 calc PR A 2
H74F H 1.0670 0.8113 0.7575 0.112 Uiso 0.50 1 calc PR A 2
C75 C 1.0582(9) 0.3060(16) 0.6954(7) 0.068(4) Uiso 0.50 1 d PD B 1
H75A H 1.0373 0.2677 0.6934 0.102 Uiso 0.50 1 calc PR B 1
H75B H 1.0445 0.3531 0.6945 0.102 Uiso 0.50 1 calc PR B 1
H75C H 1.0826 0.3011 0.7175 0.102 Uiso 0.50 1 calc PR B 1
C75' C 1.0466(8) 0.3148(16) 0.6881(7) 0.068(4) Uiso 0.50 1 d PD B 2
H75D H 1.0198 0.3016 0.6691 0.102 Uiso 0.50 1 calc PR B 2
H75E H 1.0469 0.3670 0.6921 0.102 Uiso 0.50 1 calc PR B 2
H75F H 1.0483 0.2893 0.7093 0.102 Uiso 0.50 1 calc PR B 2
C76 C 1.0728(9) 0.2232(11) 0.6547(7) 0.106(6) Uiso 0.50 1 d PD B 1
H76A H 1.0905 0.1941 0.6746 0.159 Uiso 0.50 1 calc PR B 1
H76B H 1.0839 0.2192 0.6360 0.159 Uiso 0.50 1 calc PR B 1
H76C H 1.0430 0.2059 0.6465 0.159 Uiso 0.50 1 calc PR B 1
C76' C 1.1064(9) 0.2379(14) 0.7060(7) 0.106(6) Uiso 0.50 1 d PD B 2
H76D H 1.0914 0.2338 0.7223 0.159 Uiso 0.50 1 calc PR B 2
H76E H 1.1363 0.2522 0.7187 0.159 Uiso 0.50 1 calc PR B 2
H76F H 1.1057 0.1912 0.6947 0.159 Uiso 0.50 1 calc PR B 2
C77 C 1.0819(9) 0.3376(16) 0.6017(7) 0.102(7) Uiso 0.50 1 d PD B 1
H77A H 1.0728 0.3851 0.5912 0.153 Uiso 0.50 1 calc PR B 1
H77B H 1.0588 0.3160 0.6077 0.153 Uiso 0.50 1 calc PR B 1
H77C H 1.0884 0.3063 0.5852 0.153 Uiso 0.50 1 calc PR B 1
C77' C 1.0982(9) 0.3659(16) 0.6052(7) 0.102(7) Uiso 0.50 1 d PD B 2
H77D H 1.1074 0.4160 0.6051 0.153 Uiso 0.50 1 calc PR B 2
H77E H 1.0682 0.3650 0.6036 0.153 Uiso 0.50 1 calc PR B 2
H77F H 1.1005 0.3402 0.5854 0.153 Uiso 0.50 1 calc PR B 2
C78 C 1.1514(11) 0.3815(18) 0.6207(9) 0.126(8) Uiso 0.50 1 d PD B 1
H78A H 1.1560 0.3513 0.6030 0.189 Uiso 0.50 1 calc PR B 1
H78B H 1.1788 0.3889 0.6401 0.189 Uiso 0.50 1 calc PR B 1
H78C H 1.1396 0.4283 0.6106 0.189 Uiso 0.50 1 calc PR B 1
C78' C 1.1689(9) 0.3449(18) 0.6355(9) 0.126(8) Uiso 0.50 1 d PD B 2
H78D H 1.1678 0.3333 0.6121 0.189 Uiso 0.50 1 calc PR B 2
H78E H 1.1906 0.3148 0.6525 0.189 Uiso 0.50 1 calc PR B 2
H78F H 1.1764 0.3959 0.6405 0.189 Uiso 0.50 1 calc PR B 2
C79 C 1.1914(12) 0.360(2) 0.7329(10) 0.078(5) Uiso 0.50 1 d P B 1
H79A H 1.1868 0.3258 0.7491 0.117 Uiso 0.50 1 calc PR B 1
H79B H 1.1789 0.4071 0.7351 0.117 Uiso 0.50 1 calc PR B 1
H79C H 1.2223 0.3661 0.7383 0.117 Uiso 0.50 1 calc PR B 1
C79' C 1.1959(12) 0.372(2) 0.7290(10) 0.078(5) Uiso 0.50 1 d P B 2
H79D H 1.2082 0.3544 0.7530 0.117 Uiso 0.50 1 calc PR B 2
H79E H 1.1837 0.4199 0.7284 0.117 Uiso 0.50 1 calc PR B 2
H79F H 1.2184 0.3735 0.7192 0.117 Uiso 0.50 1 calc PR B 2
C80 C 1.1926(11) 0.2711(15) 0.6870(9) 0.129(9) Uiso 0.50 1 d PD B 1
H80A H 1.2233 0.2724 0.7014 0.193 Uiso 0.50 1 calc PR B 1
H80B H 1.1889 0.2749 0.6625 0.193 Uiso 0.50 1 calc PR B 1
H80C H 1.1802 0.2256 0.6909 0.193 Uiso 0.50 1 calc PR B 1
C80' C 1.1794(10) 0.2459(13) 0.7081(9) 0.129(9) Uiso 0.50 1 d PD B 2
H80D H 1.2083 0.2503 0.7076 0.193 Uiso 0.50 1 calc PR B 2
H80E H 1.1611 0.2186 0.6878 0.193 Uiso 0.50 1 calc PR B 2
H80F H 1.1809 0.2206 0.7294 0.193 Uiso 0.50 1 calc PR B 2
O9 O 0.3237(12) 0.571(2) 0.5320(9) 0.214(8) Uiso 0.50 1 d PD C 1
O9' O 0.3248(12) 0.602(2) 0.5848(10) 0.214(8) Uiso 0.50 1 d PD D 2
O10 O 0.5370(19) 0.308(3) 0.5299(14) 0.277(10) Uiso 0.50 1 d PD E 1
O10' O 0.5772(19) 0.381(3) 0.5440(13) 0.277(10) Uiso 0.50 1 d PD F 2
O11 O 0.8461(12) 0.855(2) 0.4619(12) 0.229(8) Uiso 0.50 1 d PD G 1
O11' O 0.8727(14) 0.855(2) 0.4728(12) 0.229(8) Uiso 0.50 1 d PD H 2
O12 O 0.986(2) 1.023(3) 0.6250(13) 0.295(11) Uiso 0.50 1 d PD I 1
O12' O 1.012(2) 1.042(3) 0.5999(17) 0.295(11) Uiso 0.50 1 d PD J 2
C81 C 0.3304(18) 0.495(2) 0.5301(14) 0.214(8) Uiso 0.50 1 d PD C 1
C81' C 0.3230(18) 0.609(3) 0.5490(12) 0.214(8) Uiso 0.50 1 d PD D 2
C82 C 0.3056(17) 0.490(3) 0.5534(14) 0.214(8) Uiso 0.50 1 d PD C 1
C82' C 0.3519(17) 0.544(3) 0.5517(15) 0.214(8) Uiso 0.50 1 d PD D 2
C83 C 0.3014(19) 0.533(3) 0.5828(13) 0.214(8) Uiso 0.50 1 d PD C 1
C83' C 0.3360(18) 0.477(3) 0.5635(14) 0.214(8) Uiso 0.50 1 d PD D 2
C84 C 0.3002(17) 0.587(3) 0.5550(13) 0.214(8) Uiso 0.50 1 d PD C 1
C84' C 0.3382(18) 0.527(2) 0.5932(13) 0.214(8) Uiso 0.50 1 d PD D 2
C85 C 0.5828(19) 0.320(4) 0.536(2) 0.277(10) Uiso 0.50 1 d PD E 1
C85' C 0.532(2) 0.357(5) 0.5313(19) 0.277(10) Uiso 0.50 1 d PD F 2
C86 C 0.585(2) 0.359(4) 0.5045(19) 0.277(10) Uiso 0.50 1 d PD E 1
C86' C 0.528(3) 0.322(4) 0.4963(19) 0.277(10) Uiso 0.50 1 d PD F 2
C87 C 0.547(2) 0.410(4) 0.501(2) 0.277(10) Uiso 0.50 1 d PD E 1
C87' C 0.550(2) 0.387(5) 0.4871(19) 0.277(10) Uiso 0.50 1 d PD F 2
C88 C 0.511(2) 0.361(4) 0.503(2) 0.277(10) Uiso 0.50 1 d PD E 1
C88' C 0.594(2) 0.394(4) 0.5163(18) 0.277(10) Uiso 0.50 1 d PD F 2
C89 C 0.853(2) 0.816(4) 0.4333(16) 0.229(8) Uiso 0.50 1 d PD G 1
C89' C 0.9091(17) 0.906(3) 0.4812(15) 0.229(8) Uiso 0.50 1 d PD H 2
C90 C 0.888(2) 0.852(3) 0.4241(14) 0.229(8) Uiso 0.50 1 d PD G 1
C90' C 0.9132(19) 0.899(3) 0.4460(16) 0.229(8) Uiso 0.50 1 d PD H 2
C91 C 0.895(2) 0.917(3) 0.4478(16) 0.229(8) Uiso 0.50 1 d PD G 1
C91' C 0.9127(19) 0.818(3) 0.4486(15) 0.229(8) Uiso 0.50 1 d PD H 2
C92 C 0.8777(19) 0.914(3) 0.4770(16) 0.229(8) Uiso 0.50 1 d PD G 1
C92' C 0.8647(19) 0.813(4) 0.4404(15) 0.229(8) Uiso 0.50 1 d PD H 2
C93 C 0.962(3) 0.962(4) 0.602(2) 0.295(11) Uiso 0.50 1 d PD I 1
C93' C 0.965(2) 1.031(4) 0.593(2) 0.295(11) Uiso 0.50 1 d PD J 2
C94 C 0.981(3) 0.933(4) 0.576(2) 0.295(11) Uiso 0.50 1 d PD I 1
C94' C 0.956(3) 0.954(5) 0.580(2) 0.295(11) Uiso 0.50 1 d PD J 2
C95 C 1.015(3) 0.992(5) 0.584(2) 0.295(11) Uiso 0.50 1 d PD I 1
C95' C 0.989(3) 0.916(4) 0.611(2) 0.295(11) Uiso 0.50 1 d PD J 2
C96 C 1.027(2) 1.031(5) 0.620(2) 0.295(11) Uiso 0.50 1 d PD I 1
C96' C 1.023(2) 0.963(3) 0.606(2) 0.295(11) Uiso 0.50 1 d PD J 2

loop_
_atom_site_aniso_label
_atom_site_aniso_U_11
_atom_site_aniso_U_22
_atom_site_aniso_U_33
_atom_site_aniso_U_23
_atom_site_aniso_U_13
_atom_site_aniso_U_12
Sm1 0.0456(3) 0.0460(3) 0.0482(3) -0.0022(2) 0.0182(2) -0.0018(2)
Sm2 0.0523(3) 0.0488(3) 0.0559(3) -0.0065(2) 0.0275(3) -0.0055(2)
P1 0.0554(18) 0.077(2) 0.087(2) -0.0111(17) 0.0230(17) -0.0165(15)
P2 0.080(2) 0.082(2) 0.0554(18) 0.0080(15) 0.0266(16) 0.0136(17)
P3 0.0559(16) 0.0469(15) 0.0566(17) -0.0009(12) 0.0195(14) -0.0053(12)
P4 0.0581(17) 0.0488(16) 0.079(2) -0.0071(13) 0.0220(16) 0.0027(13)
O1 0.054(4) 0.053(4) 0.057(4) -0.001(3) 0.019(3) 0.008(3)
O2 0.048(4) 0.075(5) 0.058(5) -0.004(3) 0.025(4) -0.006(3)
O3 0.060(4) 0.050(4) 0.056(4) -0.002(3) 0.026(3) -0.007(3)
O4 0.048(4) 0.077(5) 0.050(4) 0.004(3) 0.018(3) 0.004(3)
O5 0.054(4) 0.074(5) 0.086(5) -0.016(4) 0.016(4) -0.019(4)
O6 0.088(5) 0.073(5) 0.054(4) 0.011(4) 0.027(4) 0.004(4)
O7 0.072(5) 0.047(4) 0.060(4) -0.004(3) 0.018(4) -0.012(3)
O8 0.060(4) 0.045(4) 0.070(5) -0.005(3) 0.030(4) -0.003(3)
N1 0.041(4) 0.049(4) 0.045(4) 0.002(3) 0.018(4) 0.004(3)
N2 0.036(4) 0.051(4) 0.049(5) -0.001(3) 0.022(4) 0.002(3)
N3 0.044(4) 0.047(4) 0.043(4) -0.005(3) 0.018(4) -0.004(3)
N4 0.043(4) 0.048(4) 0.045(4) -0.002(3) 0.026(4) -0.002(3)
N5 0.103(8) 0.083(7) 0.062(6) -0.019(5) 0.029(6) -0.034(6)
N6 0.054(6) 0.094(8) 0.141(10) -0.015(7) 0.026(6) -0.018(6)
N7 0.076(7) 0.091(7) 0.089(7) -0.004(6) 0.048(6) -0.029(6)
N8 0.067(7) 0.135(10) 0.069(7) 0.028(6) 0.025(6) 0.006(6)
N9 0.099(8) 0.088(7) 0.048(6) -0.012(5) 0.031(5) 0.009(6)
N10 0.077(7) 0.070(6) 0.094(7) 0.010(5) 0.044(6) -0.010(5)
C1 0.057(6) 0.047(6) 0.054(6) -0.001(4) 0.032(5) 0.013(5)
C2 0.058(6) 0.056(6) 0.062(7) 0.002(5) 0.031(5) 0.011(5)
C3 0.084(9) 0.061(7) 0.085(9) 0.009(6) 0.038(7) 0.029(6)
C4 0.080(9) 0.057(7) 0.110(10) 0.001(6) 0.053(8) -0.001(6)
C5 0.062(7) 0.062(7) 0.080(8) -0.002(5) 0.041(6) 0.003(5)
C6 0.055(6) 0.047(6) 0.058(6) 0.003(4) 0.033(5) 0.001(5)
C7 0.050(6) 0.053(6) 0.062(7) -0.013(5) 0.023(5) -0.009(5)
C8 0.074(7) 0.055(6) 0.066(7) -0.013(5) 0.040(6) -0.018(5)
C9 0.078(8) 0.069(7) 0.057(7) -0.003(5) 0.044(6) -0.002(6)
C10 0.079(8) 0.079(8) 0.048(7) -0.011(5) 0.033(6) 0.003(6)
C11 0.048(6) 0.083(8) 0.045(6) -0.012(5) 0.011(5) 0.002(5)
C12 0.057(6) 0.047(5) 0.052(6) -0.017(4) 0.035(5) -0.005(4)
C13 0.055(6) 0.063(6) 0.041(5) -0.006(4) 0.027(5) 0.011(5)
C14 0.063(6) 0.042(5) 0.041(5) 0.005(4) 0.024(5) 0.000(4)
C15 0.043(5) 0.061(6) 0.051(6) -0.012(5) 0.020(5) -0.004(5)
C16 0.038(5) 0.055(6) 0.055(6) 0.005(4) 0.018(5) 0.000(4)
C17 0.071(7) 0.050(6) 0.053(6) 0.007(4) 0.032(5) -0.006(5)
C18 0.044(5) 0.052(6) 0.061(6) -0.016(5) 0.023(5) -0.005(4)
C19 0.062(7) 0.060(7) 0.073(8) 0.015(5) 0.032(6) 0.020(5)
C20 0.077(9) 0.078(8) 0.121(11) 0.024(8) 0.036(8) 0.022(7)
C21 0.064(7) 0.092(9) 0.079(8) 0.002(6) 0.041(6) 0.004(6)
C22 0.065(7) 0.103(9) 0.070(8) -0.006(7) 0.026(6) 0.016(7)
C23 0.096(10) 0.044(7) 0.197(16) 0.000(8) 0.073(11) -0.006(6)
C24 0.070(7) 0.079(8) 0.054(7) -0.011(5) 0.032(6) -0.032(6)
C25 0.104(10) 0.150(13) 0.081(9) -0.030(8) 0.057(8) -0.069(9)
C26 0.092(9) 0.103(10) 0.067(8) -0.016(7) 0.033(7) -0.041(8)
C27 0.064(7) 0.086(9) 0.092(9) -0.016(7) 0.043(7) -0.013(6)
C28 0.084(9) 0.131(12) 0.061(8) 0.007(7) 0.032(7) 0.002(8)
C29 0.047(6) 0.049(6) 0.064(7) -0.006(5) 0.032(5) -0.006(4)
C30 0.065(7) 0.046(6) 0.074(7) -0.008(5) 0.043(6) -0.001(5)
C31 0.122(11) 0.045(6) 0.105(10) -0.011(6) 0.080(9) -0.008(6)
C32 0.139(12) 0.047(7) 0.107(10) 0.002(6) 0.078(10) -0.002(7)
C33 0.091(9) 0.063(7) 0.077(8) 0.011(6) 0.049(7) 0.016(6)
C34 0.060(6) 0.042(5) 0.065(7) 0.005(5) 0.031(5) 0.001(5)
C35 0.062(7) 0.039(5) 0.069(7) -0.005(5) 0.038(6) 0.011(5)
C36 0.038(5) 0.051(6) 0.049(6) 0.003(4) 0.011(5) 0.002(4)
C37 0.062(7) 0.048(6) 0.068(7) 0.005(5) 0.029(6) 0.009(5)
C38 0.045(6) 0.051(6) 0.075(8) 0.001(5) 0.016(6) 0.003(5)
C39 0.040(6) 0.053(6) 0.101(9) 0.001(6) 0.025(6) 0.000(5)
C40 0.051(6) 0.057(6) 0.069(7) -0.003(5) 0.031(6) 0.008(5)
C41 0.046(6) 0.058(6) 0.061(7) -0.005(5) 0.020(5) -0.002(5)
C42 0.045(6) 0.058(6) 0.057(6) -0.007(5) 0.016(5) -0.004(5)
C43 0.037(5) 0.065(6) 0.062(6) -0.005(5) 0.023(5) -0.002(5)
C44 0.047(5) 0.064(6) 0.038(5) -0.003(4) 0.014(4) -0.003(5)
C45 0.049(6) 0.053(6) 0.040(5) -0.003(4) 0.017(5) 0.000(4)
C46 0.058(6) 0.055(6) 0.052(6) -0.001(4) 0.035(5) 0.000(5)
C47 0.093(9) 0.056(7) 0.071(8) -0.016(5) 0.048(7) -0.012(6)
C48 0.196(17) 0.082(9) 0.118(12) -0.041(8) 0.099(12) -0.019(10)
C49 0.112(11) 0.100(10) 0.085(9) -0.023(7) 0.064(8) -0.015(8)
C50 0.097(10) 0.117(11) 0.055(8) -0.013(7) 0.031(7) -0.021(8)
C51 0.27(2) 0.046(7) 0.141(14) 0.015(8) 0.127(15) -0.009(10)
C52 0.068(7) 0.065(7) 0.082(8) -0.005(6) 0.045(6) -0.011(6)
C53 0.090(9) 0.106(10) 0.130(12) -0.003(8) 0.083(9) -0.016(8)
C54 0.090(9) 0.088(9) 0.088(9) -0.006(7) 0.060(8) 0.005(7)
C55 0.117(11) 0.078(9) 0.102(10) 0.007(7) 0.070(9) -0.011(8)
C56 0.060(7) 0.088(8) 0.076(8) -0.007(6) -0.001(6) 0.002(6)
C57 0.111(11) 0.112(11) 0.069(9) 0.009(7) 0.025(8) -0.018(9)
C58 0.143(14) 0.128(13) 0.129(13) -0.069(11) 0.044(11) -0.086(11)
C59 0.081(10) 0.111(12) 0.148(14) -0.028(10) 0.038(10) -0.005(9)
C60 0.060(9) 0.149(15) 0.23(2) -0.030(14) 0.037(11) -0.025(9)
C61 0.131(13) 0.122(12) 0.098(11) -0.013(9) 0.065(10) -0.051(10)
C62 0.093(10) 0.097(10) 0.108(11) 0.019(8) 0.039(9) -0.016(8)
C63 0.112(13) 0.202(19) 0.127(14) 0.083(13) 0.033(11) 0.059(12)
C64 0.084(10) 0.099(10) 0.115(12) 0.004(9) -0.005(9) -0.018(8)
C65 0.130(13) 0.153(14) 0.075(10) -0.012(9) 0.050(9) -0.017(11)
C66 0.098(10) 0.068(8) 0.113(11) -0.029(7) 0.055(8) -0.010(7)
C67 0.141(13) 0.089(10) 0.097(10) -0.015(8) 0.061(10) 0.024(9)
C68 0.092(10) 0.103(10) 0.105(11) 0.013(8) 0.048(9) 0.015(8)

loop_
_atom_type_symbol
_atom_type_description
_atom_type_scat_dispersion_real
_atom_type_scat_dispersion_imag
_atom_type_scat_source
C C 0.0033 0.0016 'International Tables Vol C Tables 4.2.6.8 and 6.1.1.4'
H H 0.0000 0.0000 'International Tables Vol C Tables 4.2.6.8 and 6.1.1.4'
N N 0.0061 0.0033 'International Tables Vol C Tables 4.2.6.8 and 6.1.1.4'
O O 0.0106 0.0060 'International Tables Vol C Tables 4.2.6.8 and 6.1.1.4'
Sm Sm -0.1638 3.4418 'International Tables Vol C Tables 4.2.6.8 and 6.1.1.4'
P P 0.1023 0.0942 'International Tables Vol C Tables 4.2.6.8 and 6.1.1.4'

loop_
_geom_angle_atom_site_label_1
_geom_angle_atom_site_label_2
_geom_angle_atom_site_label_3
_geom_angle
_geom_angle_site_symmetry_1
_geom_angle_site_symmetry_3
_geom_angle_publ_flag
O1 Sm1 O3 159.4(2) . . ?
O1 Sm1 O5 103.3(2) . . ?
O3 Sm1 O5 88.3(2) . . ?
O1 Sm1 O6 87.7(2) . . ?
O3 Sm1 O6 109.0(2) . . ?
O5 Sm1 O6 92.6(2) . . ?
O1 Sm1 N1 73.9(2) . . ?
O3 Sm1 N1 94.6(2) . . ?
O5 Sm1 N1 177.1(2) . . ?
O6 Sm1 N1 86.4(2) . . ?
O4 Sm2 O2 93.2(2) 2_756 . ?
O4 Sm2 O7 95.4(2) 2_756 . ?
O2 Sm2 O7 102.9(2) . . ?
O4 Sm2 O8 103.9(2) 2_756 . ?
O2 Sm2 O8 96.1(2) . . ?
O7 Sm2 O8 152.0(2) . . ?
O5 P1 N6 108.5(5) . . ?
O5 P1 N7 117.8(5) . . ?
N6 P1 N7 105.2(6) . . ?
O5 P1 N5 109.4(5) . . ?
N6 P1 N5 113.0(6) . . ?
N7 P1 N5 102.9(5) . . ?
O6 P2 N8 107.8(5) . . ?
O6 P2 N9 109.4(5) . . ?
N8 P2 N9 113.8(5) . . ?
O6 P2 N10 118.4(5) . . ?
N8 P2 N10 102.7(6) . . ?
N9 P2 N10 104.9(5) . . ?
O7 P3 N12' 118.1(7) . . ?
O7 P3 N13 112.3(7) . . ?
N12' P3 N13 120.5(9) . . ?
O7 P3 N11' 114.5(6) . . ?
N12' P3 N11' 112.1(9) . . ?
N13 P3 N11' 70.0(8) . . ?
O7 P3 N12 110.2(6) . . ?
N12' P3 N12 20.5(8) . . ?
N13 P3 N12 112.7(9) . . ?
N11' P3 N12 129.6(9) . . ?
O7 P3 N13' 112.0(7) . . ?
N12' P3 N13' 100.6(8) . . ?
N13 P3 N13' 28.9(7) . . ?
N11' P3 N13' 96.6(8) . . ?
N12 P3 N13' 87.2(8) . . ?
O7 P3 N11 105.4(6) . . ?
N12' P3 N11 85.6(8) . . ?
N13 P3 N11 109.7(9) . . ?
N11' P3 N11 40.4(7) . . ?
N12 P3 N11 106.0(8) . . ?
N13' P3 N11 132.9(9) . . ?
O8 P4 N14' 111.1(7) . . ?
O8 P4 N16 109.1(7) . . ?
N14' P4 N16 116.7(9) . . ?
O8 P4 N16' 109.0(7) . . ?
N14' P4 N16' 95.8(9) . . ?
N16 P4 N16' 24.2(8) . . ?
O8 P4 N15' 121.1(10) . . ?
N14' P4 N15' 107.3(12) . . ?
N16 P4 N15' 90.5(11) . . ?
N16' P4 N15' 109.6(11) . . ?
O8 P4 N14 108.8(7) . . ?
N14' P4 N14 18.3(10) . . ?
N16 P4 N14 131.6(9) . . ?
N16' P4 N14 113.1(9) . . ?
N15' P4 N14 94.7(12) . . ?
O8 P4 N15 110.5(10) . . ?
N14' P4 N15 110.9(12) . . ?
N16 P4 N15 97.8(11) . . ?
N16' P4 N15 118.7(11) . . ?
N15' P4 N15 11.1(16) . . ?
N14 P4 N15 96.0(11) . . ?
C1 O1 Sm1 138.9(6) . . ?
C7 O2 Sm2 142.0(6) . . ?
C29 O3 Sm1 140.5(5) . . ?
C35 O4 Sm2 145.0(6) . 2_756 ?
P1 O5 Sm1 172.1(5) . . ?
P2 O6 Sm1 171.3(5) . . ?
P3 O7 Sm2 154.4(4) . . ?
P4 O8 Sm2 150.2(4) . . ?
C16 N1 C13 109.3(7) . . ?
C16 N1 C14 105.8(7) . . ?
C13 N1 C14 110.6(7) . . ?
C16 N1 Sm1 104.5(5) . . ?
C13 N1 Sm1 100.9(5) . . ?
C14 N1 Sm1 125.0(5) . . ?
C17 N2 C15 107.0(7) . . ?
C17 N2 C18 108.4(7) . . ?
C15 N2 C18 108.4(7) . . ?
C42 N3 C44 106.6(7) . . ?
C42 N3 C41 110.2(7) . . ?
C44 N3 C41 106.5(7) . . ?
C43 N4 C45 106.8(6) . . ?
C43 N4 C46 107.9(7) . . ?
C45 N4 C46 108.2(7) . . ?
C58 N5 C57 115.0(10) . . ?
C58 N5 P1 122.6(9) . . ?
C57 N5 P1 118.0(8) . . ?
C59 N6 C60 115.1(11) . . ?
C59 N6 P1 121.9(9) . . ?
C60 N6 P1 120.3(10) . . ?
C61 N7 C62 114.5(11) . . ?
C61 N7 P1 123.6(10) . . ?
C62 N7 P1 120.5(8) . . ?
C64 N8 C63 112.8(11) . . ?
C64 N8 P2 121.2(9) . . ?
C63 N8 P2 122.7(9) . . ?
C65 N9 C66 114.0(10) . . ?
C65 N9 P2 120.3(9) . . ?
C66 N9 P2 119.3(8) . . ?
C67 N10 C68 114.8(10) . . ?
C67 N10 P2 118.7(9) . . ?
C68 N10 P2 126.0(9) . . ?
C69 N11 C70 117.2(17) . . ?
C69 N11 P3 123.7(13) . . ?
C70 N11 P3 118.2(14) . . ?
C70' N11' C69' 126.4(18) . . ?
C70' N11' P3 113.7(14) . . ?
C69' N11' P3 119.8(14) . . ?
C71 N12 C72 120(2) . . ?
C71 N12 P3 125.5(17) . . ?
C72 N12 P3 113.5(18) . . ?
C72' N12' C71' 109(2) . . ?
C72' N12' P3 125(2) . . ?
C71' N12' P3 125.3(16) . . ?
C73 N13 C74 110.8(19) . . ?
C73 N13 P3 126.4(16) . . ?
C74 N13 P3 112.9(14) . . ?
C74' N13' C73' 104.4(18) . . ?
C74' N13' P3 124.4(15) . . ?
C73' N13' P3 112.8(15) . . ?
C76 N14 C75 109.5(19) . . ?
C76 N14 P4 121.4(16) . . ?
C75 N14 P4 109.5(15) . . ?
C75' N14' C76' 101.9(19) . . ?
C75' N14' P4 125.0(17) . . ?
C76' N14' P4 110.6(16) . . ?
C78 N15 C77 103(2) . . ?
C78 N15 P4 127(2) . . ?
C77 N15 P4 123(2) . . ?
C77' N15' C78' 99(2) . . ?
C77' N15' P4 119.3(19) . . ?
C78' N15' P4 118(2) . . ?
C79 N16 C80 115(2) . . ?
C79 N16 P4 120.2(19) . . ?
C80 N16 P4 121.3(18) . . ?
C80' N16' C79' 109(2) . . ?
C80' N16' P4 122.9(17) . . ?
C79' N16' P4 120.0(18) . . ?
O1 C1 C6 119.4(8) . . ?
O1 C1 C2 122.9(9) . . ?
C6 C1 C2 117.8(9) . . ?
C3 C2 C1 117.7(10) . . ?
C3 C2 C19 121.8(9) . . ?
C1 C2 C19 120.5(9) . . ?
C4 C3 C2 124.4(10) . . ?
C4 C3 H3 117.8 . . ?
C2 C3 H3 117.8 . . ?
C5 C4 C3 116.5(10) . . ?
C5 C4 C23 122.4(11) . . ?
C3 C4 C23 121.0(11) . . ?
C6 C5 C4 122.2(11) . . ?
C6 C5 H5 118.9 . . ?
C4 C5 H5 118.9 . . ?
C5 C6 C1 121.3(9) . . ?
C5 C6 C13 117.9(9) . . ?
C1 C6 C13 120.7(8) . . ?
O2 C7 C12 119.0(9) . . ?
O2 C7 C8 122.1(9) . . ?
C12 C7 C8 118.9(9) . . ?
C9 C8 C7 117.2(9) . . ?
C9 C8 C24 122.2(9) . . ?
C7 C8 C24 120.6(10) . . ?
C8 C9 C10 124.2(10) . . ?
C8 C9 H9 117.9 . . ?
C10 C9 H9 117.9 . . ?
C11 C10 C9 118.0(10) . . ?
C11 C10 C28 120.3(10) . . ?
C9 C10 C28 121.7(10) . . ?
C12 C11 C10 121.9(10) . . ?
C12 C11 H11 119.1 . . ?
C10 C11 H11 119.1 . . ?
C11 C12 C7 119.7(9) . . ?
C11 C12 C18 120.8(9) . . ?
C7 C12 C18 119.4(9) . . ?
N1 C13 C6 117.1(7) . . ?
N1 C13 H13A 108.0 . . ?
C6 C13 H13A 108.0 . . ?
N1 C13 H13B 108.0 . . ?
C6 C13 H13B 108.0 . . ?
H13A C13 H13B 107.3 . . ?
N1 C14 C15 110.9(7) . . ?
N1 C14 H14A 109.5 . . ?
C15 C14 H14A 109.5 . . ?
N1 C14 H14B 109.5 . . ?
C15 C14 H14B 109.5 . . ?
H14A C14 H14B 108.0 . . ?
N2 C15 C14 112.6(7) . . ?
N2 C15 H15A 109.1 . . ?
C14 C15 H15A 109.1 . . ?
N2 C15 H15B 109.1 . . ?
C14 C15 H15B 109.1 . . ?
H15A C15 H15B 107.8 . . ?
N1 C16 C17 110.9(7) . . ?
N1 C16 H16A 109.5 . . ?
C17 C16 H16A 109.5 . . ?
N1 C16 H16B 109.5 . . ?
C17 C16 H16B 109.5 . . ?
H16A C16 H16B 108.1 . . ?
N2 C17 C16 111.1(7) . . ?
N2 C17 H17A 109.4 . . ?
C16 C17 H17A 109.4 . . ?
N2 C17 H17B 109.4 . . ?
C16 C17 H17B 109.4 . . ?
H17A C17 H17B 108.0 . . ?
N2 C18 C12 114.6(7) . . ?
N2 C18 H18A 108.6 . . ?
C12 C18 H18A 108.6 . . ?
N2 C18 H18B 108.6 . . ?
C12 C18 H18B 108.6 . . ?
H18A C18 H18B 107.6 . . ?
C21 C19 C22 109.2(9) . . ?
C21 C19 C20 107.8(9) . . ?
C22 C19 C20 107.6(9) . . ?
C21 C19 C2 109.7(9) . . ?
C22 C19 C2 110.1(8) . . ?
C20 C19 C2 112.4(9) . . ?
C19 C20 H20A 109.5 . . ?
C19 C20 H20B 109.5 . . ?
H20A C20 H20B 109.5 . . ?
C19 C20 H20C 109.5 . . ?
H20A C20 H20C 109.5 . . ?
H20B C20 H20C 109.5 . . ?
C19 C21 H21A 109.5 . . ?
C19 C21 H21B 109.5 . . ?
H21A C21 H21B 109.5 . . ?
C19 C21 H21C 109.5 . . ?
H21A C21 H21C 109.5 . . ?
H21B C21 H21C 109.5 . . ?
C19 C22 H22A 109.5 . . ?
C19 C22 H22B 109.5 . . ?
H22A C22 H22B 109.5 . . ?
C19 C22 H22C 109.5 . . ?
H22A C22 H22C 109.5 . . ?
H22B C22 H22C 109.5 . . ?
C4 C23 H23A 109.5 . . ?
C4 C23 H23B 109.5 . . ?
H23A C23 H23B 109.5 . . ?
C4 C23 H23C 109.5 . . ?
H23A C23 H23C 109.5 . . ?
H23B C23 H23C 109.5 . . ?
C8 C24 C25 112.1(9) . . ?
C8 C24 C26 110.2(9) . . ?
C25 C24 C26 106.6(9) . . ?
C8 C24 C27 110.2(9) . . ?
C25 C24 C27 108.6(10) . . ?
C26 C24 C27 109.1(9) . . ?
C24 C25 H25A 109.5 . . ?
C24 C25 H25B 109.5 . . ?
H25A C25 H25B 109.5 . . ?
C24 C25 H25C 109.5 . . ?
H25A C25 H25C 109.5 . . ?
H25B C25 H25C 109.5 . . ?
C24 C26 H26A 109.5 . . ?
C24 C26 H26B 109.5 . . ?
H26A C26 H26B 109.5 . . ?
C24 C26 H26C 109.5 . . ?
H26A C26 H26C 109.5 . . ?
H26B C26 H26C 109.5 . . ?
C24 C27 H27A 109.5 . . ?
C24 C27 H27B 109.5 . . ?
H27A C27 H27B 109.5 . . ?
C24 C27 H27C 109.5 . . ?
H27A C27 H27C 109.5 . . ?
H27B C27 H27C 109.5 . . ?
C10 C28 H28A 109.5 . . ?
C10 C28 H28B 109.5 . . ?
H28A C28 H28B 109.5 . . ?
C10 C28 H28C 109.5 . . ?
H28A C28 H28C 109.5 . . ?
H28B C28 H28C 109.5 . . ?
O3 C29 C34 118.3(8) . . ?
O3 C29 C30 122.7(9) . . ?
C34 C29 C30 119.0(9) . . ?
C31 C30 C29 118.4(10) . . ?
C31 C30 C47 120.7(9) . . ?
C29 C30 C47 120.9(9) . . ?
C30 C31 C32 125.4(10) . . ?
C30 C31 H31 117.3 . . ?
C32 C31 H31 117.3 . . ?
C31 C32 C33 116.0(10) . . ?
C31 C32 C51 122.9(11) . . ?
C33 C32 C51 120.8(12) . . ?
C32 C33 C34 120.2(10) . . ?
C32 C33 H33 119.9 . . ?
C34 C33 H33 119.9 . . ?
C29 C34 C33 120.8(9) . . ?
C29 C34 C41 122.9(8) . . ?
C33 C34 C41 115.7(9) . . ?
O4 C35 C36 120.4(9) . . ?
O4 C35 C40 123.7(9) . . ?
C36 C35 C40 115.9(9) . . ?
C37 C36 C35 122.7(9) . . ?
C37 C36 C46 118.6(9) . . ?
C35 C36 C46 118.5(8) . . ?
C36 C37 C38 120.7(10) . . ?
C36 C37 H37 119.6 . . ?
C38 C37 H37 119.6 . . ?
C39 C38 C37 116.7(10) . . ?
C39 C38 C56 122.5(10) . . ?
C37 C38 C56 120.8(10) . . ?
C38 C39 C40 125.2(10) . . ?
C38 C39 H39 117.4 . . ?
C40 C39 H39 117.4 . . ?
C39 C40 C35 118.7(9) . . ?
C39 C40 C52 121.8(9) . . ?
C35 C40 C52 119.5(9) . . ?
N3 C41 C34 116.5(8) . . ?
N3 C41 H41A 108.2 . . ?
C34 C41 H41A 108.2 . . ?
N3 C41 H41B 108.2 . . ?
C34 C41 H41B 108.2 . . ?
H41A C41 H41B 107.3 . . ?
N3 C42 C43 111.0(7) . . ?
N3 C42 H42A 109.4 . . ?
C43 C42 H42A 109.4 . . ?
N3 C42 H42B 109.4 . . ?
C43 C42 H42B 109.4 . . ?
H42A C42 H42B 108.0 . . ?
N4 C43 C42 111.3(7) . . ?
N4 C43 H43A 109.4 . . ?
C42 C43 H43A 109.4 . . ?
N4 C43 H43B 109.4 . . ?
C42 C43 H43B 109.4 . . ?
H43A C43 H43B 108.0 . . ?
N3 C44 C45 110.6(7) . . ?
N3 C44 H44A 109.5 . . ?
C45 C44 H44A 109.5 . . ?
N3 C44 H44B 109.5 . . ?
C45 C44 H44B 109.5 . . ?
H44A C44 H44B 108.1 . . ?
N4 C45 C44 111.1(7) . . ?
N4 C45 H45A 109.4 . . ?
C44 C45 H45A 109.4 . . ?
N4 C45 H45B 109.4 . . ?
C44 C45 H45B 109.4 . . ?
H45A C45 H45B 108.0 . . ?
N4 C46 C36 117.1(7) . . ?
N4 C46 H46A 108.0 . . ?
C36 C46 H46A 108.0 . . ?
N4 C46 H46B 108.0 . . ?
C36 C46 H46B 108.0 . . ?
H46A C46 H46B 107.3 . . ?
C50 C47 C48 107.3(11) . . ?
C50 C47 C49 110.5(10) . . ?
C48 C47 C49 107.9(10) . . ?
C50 C47 C30 110.3(9) . . ?
C48 C47 C30 112.0(10) . . ?
C49 C47 C30 108.8(9) . . ?
C47 C48 H48A 109.5 . . ?
C47 C48 H48B 109.5 . . ?
H48A C48 H48B 109.5 . . ?
C47 C48 H48C 109.5 . . ?
H48A C48 H48C 109.5 . . ?
H48B C48 H48C 109.5 . . ?
C47 C49 H49A 109.5 . . ?
C47 C49 H49B 109.5 . . ?
H49A C49 H49B 109.5 . . ?
C47 C49 H49C 109.5 . . ?
H49A C49 H49C 109.5 . . ?
H49B C49 H49C 109.5 . . ?
C47 C50 H50A 109.5 . . ?
C47 C50 H50B 109.5 . . ?
H50A C50 H50B 109.5 . . ?
C47 C50 H50C 109.5 . . ?
H50A C50 H50C 109.5 . . ?
H50B C50 H50C 109.5 . . ?
C32 C51 H51A 109.5 . . ?
C32 C51 H51B 109.5 . . ?
H51A C51 H51B 109.5 . . ?
C32 C51 H51C 109.5 . . ?
H51A C51 H51C 109.5 . . ?
H51B C51 H51C 109.5 . . ?
C54 C52 C40 109.5(9) . . ?
C54 C52 C55 109.6(10) . . ?
C40 C52 C55 109.9(9) . . ?
C54 C52 C53 107.9(9) . . ?
C40 C52 C53 111.7(10) . . ?
C55 C52 C53 108.1(10) . . ?
C52 C53 H53A 109.5 . . ?
C52 C53 H53B 109.5 . . ?
H53A C53 H53B 109.5 . . ?
C52 C53 H53C 109.5 . . ?
H53A C53 H53C 109.5 . . ?
H53B C53 H53C 109.5 . . ?
C52 C54 H54A 109.5 . . ?
C52 C54 H54B 109.5 . . ?
H54A C54 H54B 109.5 . . ?
C52 C54 H54C 109.5 . . ?
H54A C54 H54C 109.5 . . ?
H54B C54 H54C 109.5 . . ?
C52 C55 H55A 109.5 . . ?
C52 C55 H55B 109.5 . . ?
H55A C55 H55B 109.5 . . ?
C52 C55 H55C 109.5 . . ?
H55A C55 H55C 109.5 . . ?
H55B C55 H55C 109.5 . . ?
C38 C56 H56A 109.5 . . ?
C38 C56 H56B 109.5 . . ?
H56A C56 H56B 109.5 . . ?
C38 C56 H56C 109.5 . . ?
H56A C56 H56C 109.5 . . ?
H56B C56 H56C 109.5 . . ?
N5 C57 H57A 109.5 . . ?
N5 C57 H57B 109.5 . . ?
H57A C57 H57B 109.5 . . ?
N5 C57 H57C 109.5 . . ?
H57A C57 H57C 109.5 . . ?
H57B C57 H57C 109.5 . . ?
N5 C58 H58A 109.5 . . ?
N5 C58 H58B 109.5 . . ?
H58A C58 H58B 109.5 . . ?
N5 C58 H58C 109.5 . . ?
H58A C58 H58C 109.5 . . ?
H58B C58 H58C 109.5 . . ?
N6 C59 H59A 109.5 . . ?
N6 C59 H59B 109.5 . . ?
H59A C59 H59B 109.5 . . ?
N6 C59 H59C 109.5 . . ?
H59A C59 H59C 109.5 . . ?
H59B C59 H59C 109.5 . . ?
N6 C60 H60A 109.5 . . ?
N6 C60 H60B 109.5 . . ?
H60A C60 H60B 109.5 . . ?
N6 C60 H60C 109.5 . . ?
H60A C60 H60C 109.5 . . ?
H60B C60 H60C 109.5 . . ?
N7 C61 H61A 109.5 . . ?
N7 C61 H61B 109.5 . . ?
H61A C61 H61B 109.5 . . ?
N7 C61 H61C 109.5 . . ?
H61A C61 H61C 109.5 . . ?
H61B C61 H61C 109.5 . . ?
N7 C62 H62A 109.5 . . ?
N7 C62 H62B 109.5 . . ?
H62A C62 H62B 109.5 . . ?
N7 C62 H62C 109.5 . . ?
H62A C62 H62C 109.5 . . ?
H62B C62 H62C 109.5 . . ?
N8 C63 H63A 109.5 . . ?
N8 C63 H63B 109.5 . . ?
H63A C63 H63B 109.5 . . ?
N8 C63 H63C 109.5 . . ?
H63A C63 H63C 109.5 . . ?
H63B C63 H63C 109.5 . . ?
N8 C64 H64A 109.5 . . ?
N8 C64 H64B 109.5 . . ?
H64A C64 H64B 109.5 . . ?
N8 C64 H64C 109.5 . . ?
H64A C64 H64C 109.5 . . ?
H64B C64 H64C 109.5 . . ?
N9 C65 H65A 109.5 . . ?
N9 C65 H65B 109.5 . . ?
H65A C65 H65B 109.5 . . ?
N9 C65 H65C 109.5 . . ?
H65A C65 H65C 109.5 . . ?
H65B C65 H65C 109.5 . . ?
N9 C66 H66A 109.5 . . ?
N9 C66 H66B 109.5 . . ?
H66A C66 H66B 109.5 . . ?
N9 C66 H66C 109.5 . . ?
H66A C66 H66C 109.5 . . ?
H66B C66 H66C 109.5 . . ?
N10 C67 H67A 109.5 . . ?
N10 C67 H67B 109.5 . . ?
H67A C67 H67B 109.5 . . ?
N10 C67 H67C 109.5 . . ?
H67A C67 H67C 109.5 . . ?
H67B C67 H67C 109.5 . . ?
N10 C68 H68A 109.5 . . ?
N10 C68 H68B 109.5 . . ?
H68A C68 H68B 109.5 . . ?
N10 C68 H68C 109.5 . . ?
H68A C68 H68C 109.5 . . ?
H68B C68 H68C 109.5 . . ?
N11' C69' H69D 109.5 . . ?
N11' C69' H69E 109.5 . . ?
H69D C69' H69E 109.5 . . ?
N11' C69' H69F 109.5 . . ?
H69D C69' H69F 109.5 . . ?
H69E C69' H69F 109.5 . . ?
N11' C70' H70D 109.5 . . ?
N11' C70' H70E 109.5 . . ?
H70D C70' H70E 109.5 . . ?
N11' C70' H70F 109.5 . . ?
H70D C70' H70F 109.5 . . ?
H70E C70' H70F 109.5 . . ?
N12' C71' H71D 109.5 . . ?
N12' C71' H71E 109.5 . . ?
H71D C71' H71E 109.5 . . ?
N12' C71' H71F 109.5 . . ?
H71D C71' H71F 109.5 . . ?
H71E C71' H71F 109.5 . . ?
N12' C72' H72D 109.5 . . ?
N12' C72' H72E 109.5 . . ?
H72D C72' H72E 109.5 . . ?
N12' C72' H72F 109.5 . . ?
H72D C72' H72F 109.5 . . ?
H72E C72' H72F 109.5 . . ?
N13' C73' H73D 109.5 . . ?
N13' C73' H73E 109.5 . . ?
H73D C73' H73E 109.5 . . ?
N13' C73' H73F 109.5 . . ?
H73D C73' H73F 109.5 . . ?
H73E C73' H73F 109.5 . . ?
N13' C74' H74D 109.5 . . ?
N13' C74' H74E 109.5 . . ?
H74D C74' H74E 109.5 . . ?
N13' C74' H74F 109.5 . . ?
H74D C74' H74F 109.5 . . ?
H74E C74' H74F 109.5 . . ?
N14' C75' H75D 109.5 . . ?
N14' C75' H75E 109.5 . . ?
H75D C75' H75E 109.5 . . ?
N14' C75' H75F 109.5 . . ?
H75D C75' H75F 109.5 . . ?
H75E C75' H75F 109.5 . . ?
N14' C76' H76D 109.5 . . ?
N14' C76' H76E 109.5 . . ?
H76D C76' H76E 109.5 . . ?
N14' C76' H76F 109.5 . . ?
H76D C76' H76F 109.5 . . ?
H76E C76' H76F 109.5 . . ?
N15' C77' H77D 109.5 . . ?
N15' C77' H77E 109.5 . . ?
H77D C77' H77E 109.5 . . ?
N15' C77' H77F 109.5 . . ?
H77D C77' H77F 109.5 . . ?
H77E C77' H77F 109.5 . . ?
N15' C78' H78D 109.5 . . ?
N15' C78' H78E 109.5 . . ?
H78D C78' H78E 109.5 . . ?
N15' C78' H78F 109.5 . . ?
H78D C78' H78F 109.5 . . ?
H78E C78' H78F 109.5 . . ?
N16' C79' H79D 109.5 . . ?
N16' C79' H79E 109.5 . . ?
H79D C79' H79E 109.5 . . ?
N16' C79' H79F 109.5 . . ?
H79D C79' H79F 109.5 . . ?
H79E C79' H79F 109.5 . . ?
N16' C80' H80D 109.5 . . ?
N16' C80' H80E 109.5 . . ?
H80D C80' H80E 109.5 . . ?
N16' C80' H80F 109.5 . . ?
H80D C80' H80F 109.5 . . ?
H80E C80' H80F 109.5 . . ?
C81 O9 C84 111(4) . . ?
C84' O9' C81' 103(4) . . ?
C85 O10 C88 108(5) . . ?
C88' O10' C85' 114(6) . . ?
C89 O11 C92 114(4) . . ?
C89' O11' C92' 114(5) . . ?
C96 O12 C93 107(6) . . ?
C93' O12' C96' 96(6) . . ?
O9 C81 C82 83(3) . . ?
O9' C81' C82' 94(4) . . ?
C81 C82 C83 138(5) . . ?
C83' C82' C81' 113(4) . . ?
C82 C83 C84 74(4) . . ?
C82' C83' C84' 81(4) . . ?
O9 C84 C83 119(4) . . ?
O9' C84' C83' 118(4) . . ?
O10 C85 C86 108(6) . . ?
O10' C85' C86' 100(5) . . ?
C85 C86 C87 95(6) . . ?
C87' C86' C85' 92(6) . . ?
C88 C87 C86 106(6) . . ?
C86' C87' C88' 106(7) . . ?
O10 C88 C87 101(6) . . ?
O10' C88' C87' 95(5) . . ?
O11 C89 C90 110(5) . . ?
O11' C89' C90' 95(4) . . ?
C89 C90 C91 98(5) . . ?
C91' C90' C89' 90(4) . . ?
C90 C91 C92 118(5) . . ?
C90' C91' C92' 95(5) . . ?
O11 C92 C91 97(4) . . ?
O11' C92' C91' 86(4) . . ?
O12 C93 C94 117(6) . . ?
O12' C93' C94' 105(6) . . ?
C95 C94 C93 93(6) . . ?
C95' C94' C93' 99(6) . . ?
C94 C95 C96 117(7) . . ?
C94' C95' C96' 88(6) . . ?
O12 C96 C95 99(5) . . ?
O12' C96' C95' 115(6) . . ?

loop_
_geom_bond_atom_site_label_1
_geom_bond_atom_site_label_2
_geom_bond_distance
_geom_bond_site_symmetry_2
_geom_bond_publ_flag
Sm1 O1 2.380(6) . ?
Sm1 O3 2.382(6) . ?
Sm1 O5 2.489(6) . ?
Sm1 O6 2.504(7) . ?
Sm1 N1 2.920(7) . ?
Sm2 O4 2.321(6) 2_756 ?
Sm2 O2 2.336(6) . ?
Sm2 O7 2.483(6) . ?
Sm2 O8 2.500(6) . ?
P1 O5 1.501(7) . ?
P1 N6 1.631(11) . ?
P1 N7 1.651(10) . ?
P1 N5 1.671(9) . ?
P2 O6 1.501(7) . ?
P2 N8 1.595(10) . ?
P2 N9 1.632(9) . ?
P2 N10 1.668(9) . ?
P3 O7 1.483(6) . ?
P3 N12' 1.571(17) . ?
P3 N13 1.624(17) . ?
P3 N11' 1.640(17) . ?
P3 N12 1.641(18) . ?
P3 N13' 1.664(13) . ?
P3 N11 1.682(13) . ?
P4 O8 1.484(6) . ?
P4 N14' 1.611(19) . ?
P4 N16 1.634(14) . ?
P4 N16' 1.639(14) . ?
P4 N15' 1.640(16) . ?
P4 N14 1.681(14) . ?
P4 N15 1.697(15) . ?
O1 C1 1.320(10) . ?
O2 C7 1.329(11) . ?
O3 C29 1.327(10) . ?
O4 C35 1.304(11) . ?
O4 Sm2 2.321(6) 2_756 ?
N1 C16 1.479(10) . ?
N1 C13 1.483(10) . ?
N1 C14 1.483(10) . ?
N2 C17 1.466(10) . ?
N2 C15 1.475(11) . ?
N2 C18 1.478(10) . ?
N3 C42 1.457(11) . ?
N3 C44 1.491(10) . ?
N3 C41 1.494(11) . ?
N4 C43 1.475(11) . ?
N4 C45 1.477(10) . ?
N4 C46 1.484(11) . ?
N5 C58 1.444(13) . ?
N5 C57 1.458(14) . ?
N6 C59 1.443(15) . ?
N6 C60 1.471(15) . ?
N7 C61 1.447(14) . ?
N7 C62 1.471(15) . ?
N8 C64 1.480(15) . ?
N8 C63 1.493(15) . ?
N9 C65 1.426(14) . ?
N9 C66 1.467(14) . ?
N10 C67 1.424(13) . ?
N10 C68 1.478(14) . ?
N11 C69 1.463(16) . ?
N11 C70 1.489(17) . ?
N11' C70' 1.472(16) . ?
N11' C69' 1.508(16) . ?
N12 C71 1.437(17) . ?
N12 C72 1.491(18) . ?
N12' C72' 1.480(17) . ?
N12' C71' 1.483(17) . ?
N13 C73 1.453(17) . ?
N13 C74 1.519(17) . ?
N13' C74' 1.463(17) . ?
N13' C73' 1.528(17) . ?
N14 C76 1.472(17) . ?
N14 C75 1.504(17) . ?
N14' C75' 1.482(17) . ?
N14' C76' 1.506(17) . ?
N15 C78 1.460(18) . ?
N15 C77 1.462(18) . ?
N15' C77' 1.452(18) . ?
N15' C78' 1.493(18) . ?
N16 C79 1.48(4) . ?
N16 C80 1.485(17) . ?
N16' C80' 1.493(18) . ?
N16' C79' 1.51(4) . ?
C1 C6 1.408(13) . ?
C1 C2 1.432(12) . ?
C2 C3 1.386(14) . ?
C2 C19 1.553(14) . ?
C3 C4 1.385(15) . ?
C3 H3 0.9400 . ?
C4 C5 1.384(14) . ?
C4 C23 1.551(14) . ?
C5 C6 1.369(13) . ?
C5 H5 0.9400 . ?
C6 C13 1.503(12) . ?
C7 C12 1.427(12) . ?
C7 C8 1.442(13) . ?
C8 C9 1.381(14) . ?
C8 C24 1.520(14) . ?
C9 C10 1.382(14) . ?
C9 H9 0.9400 . ?
C10 C11 1.382(14) . ?
C10 C28 1.557(15) . ?
C11 C12 1.381(13) . ?
C11 H11 0.9400 . ?
C12 C18 1.508(12) . ?
C13 H13A 0.9800 . ?
C13 H13B 0.9800 . ?
C14 C15 1.511(11) . ?
C14 H14A 0.9800 . ?
C14 H14B 0.9800 . ?
C15 H15A 0.9800 . ?
C15 H15B 0.9800 . ?
C16 C17 1.531(12) . ?
C16 H16A 0.9800 . ?
C16 H16B 0.9800 . ?
C17 H17A 0.9800 . ?
C17 H17B 0.9800 . ?
C18 H18A 0.9800 . ?
C18 H18B 0.9800 . ?
C19 C21 1.519(13) . ?
C19 C22 1.528(14) . ?
C19 C20 1.547(13) . ?
C20 H20A 0.9700 . ?
C20 H20B 0.9700 . ?
C20 H20C 0.9700 . ?
C21 H21A 0.9700 . ?
C21 H21B 0.9700 . ?
C21 H21C 0.9700 . ?
C22 H22A 0.9700 . ?
C22 H22B 0.9700 . ?
C22 H22C 0.9700 . ?
C23 H23A 0.9700 . ?
C23 H23B 0.9700 . ?
C23 H23C 0.9700 . ?
C24 C25 1.532(14) . ?
C24 C26 1.539(14) . ?
C24 C27 1.542(15) . ?
C25 H25A 0.9700 . ?
C25 H25B 0.9700 . ?
C25 H25C 0.9700 . ?
C26 H26A 0.9700 . ?
C26 H26B 0.9700 . ?
C26 H26C 0.9700 . ?
C27 H27A 0.9700 . ?
C27 H27B 0.9700 . ?
C27 H27C 0.9700 . ?
C28 H28A 0.9700 . ?
C28 H28B 0.9700 . ?
C28 H28C 0.9700 . ?
C29 C34 1.394(13) . ?
C29 C30 1.413(12) . ?
C30 C31 1.375(13) . ?
C30 C47 1.545(14) . ?
C31 C32 1.387(15) . ?
C31 H31 0.9400 . ?
C32 C33 1.415(15) . ?
C32 C51 1.510(15) . ?
C33 C34 1.428(13) . ?
C33 H33 0.9400 . ?
C34 C41 1.513(12) . ?
C35 C36 1.439(13) . ?
C35 C40 1.442(13) . ?
C36 C37 1.378(12) . ?
C36 C46 1.489(12) . ?
C37 C38 1.428(13) . ?
C37 H37 0.9400 . ?
C38 C39 1.367(14) . ?
C38 C56 1.525(13) . ?
C39 C40 1.401(14) . ?
C39 H39 0.9400 . ?
C40 C52 1.536(14) . ?
C41 H41A 0.9800 . ?
C41 H41B 0.9800 . ?
C42 C43 1.535(12) . ?
C42 H42A 0.9800 . ?
C42 H42B 0.9800 . ?
C43 H43A 0.9800 . ?
C43 H43B 0.9800 . ?
C44 C45 1.509(12) . ?
C44 H44A 0.9800 . ?
C44 H44B 0.9800 . ?
C45 H45A 0.9800 . ?
C45 H45B 0.9800 . ?
C46 H46A 0.9800 . ?
C46 H46B 0.9800 . ?
C47 C50 1.499(16) . ?
C47 C48 1.526(14) . ?
C47 C49 1.528(15) . ?
C48 H48A 0.9700 . ?
C48 H48B 0.9700 . ?
C48 H48C 0.9700 . ?
C49 H49A 0.9700 . ?
C49 H49B 0.9700 . ?
C49 H49C 0.9700 . ?
C50 H50A 0.9700 . ?
C50 H50B 0.9700 . ?
C50 H50C 0.9700 . ?
C51 H51A 0.9700 . ?
C51 H51B 0.9700 . ?
C51 H51C 0.9700 . ?
C52 C54 1.531(14) . ?
C52 C55 1.544(15) . ?
C52 C53 1.549(14) . ?
C53 H53A 0.9700 . ?
C53 H53B 0.9700 . ?
C53 H53C 0.9700 . ?
C54 H54A 0.9700 . ?
C54 H54B 0.9700 . ?
C54 H54C 0.9700 . ?
C55 H55A 0.9700 . ?
C55 H55B 0.9700 . ?
C55 H55C 0.9700 . ?
C56 H56A 0.9700 . ?
C56 H56B 0.9700 . ?
C56 H56C 0.9700 . ?
C57 H57A 0.9700 . ?
C57 H57B 0.9700 . ?
C57 H57C 0.9700 . ?
C58 H58A 0.9700 . ?
C58 H58B 0.9700 . ?
C58 H58C 0.9700 . ?
C59 H59A 0.9700 . ?
C59 H59B 0.9700 . ?
C59 H59C 0.9700 . ?
C60 H60A 0.9700 . ?
C60 H60B 0.9700 . ?
C60 H60C 0.9700 . ?
C61 H61A 0.9700 . ?
C61 H61B 0.9700 . ?
C61 H61C 0.9700 . ?
C62 H62A 0.9700 . ?
C62 H62B 0.9700 . ?
C62 H62C 0.9700 . ?
C63 H63A 0.9700 . ?
C63 H63B 0.9700 . ?
C63 H63C 0.9700 . ?
C64 H64A 0.9700 . ?
C64 H64B 0.9700 . ?
C64 H64C 0.9700 . ?
C65 H65A 0.9700 . ?
C65 H65B 0.9700 . ?
C65 H65C 0.9700 . ?
C66 H66A 0.9700 . ?
C66 H66B 0.9700 . ?
C66 H66C 0.9700 . ?
C67 H67A 0.9700 . ?
C67 H67B 0.9700 . ?
C67 H67C 0.9700 . ?
C68 H68A 0.9700 . ?
C68 H68B 0.9700 . ?
C68 H68C 0.9700 . ?
C69 H69A 0.9700 . ?
C69 H69B 0.9700 . ?
C69 H69C 0.9700 . ?
C69' H69D 0.9700 . ?
C69' H69E 0.9700 . ?
C69' H69F 0.9700 . ?
C70 H70A 0.9700 . ?
C70 H70B 0.9700 . ?
C70 H70C 0.9700 . ?
C70' H70D 0.9700 . ?
C70' H70E 0.9700 . ?
C70' H70F 0.9700 . ?
C71 H71A 0.9700 . ?
C71 H71B 0.9700 . ?
C71 H71C 0.9700 . ?
C71' H71D 0.9700 . ?
C71' H71E 0.9700 . ?
C71' H71F 0.9700 . ?
C72 H72A 0.9700 . ?
C72 H72B 0.9700 . ?
C72 H72C 0.9700 . ?
C72' H72D 0.9700 . ?
C72' H72E 0.9700 . ?
C72' H72F 0.9700 . ?
C73 H73A 0.9700 . ?
C73 H73B 0.9700 . ?
C73 H73C 0.9700 . ?
C73' H73D 0.9700 . ?
C73' H73E 0.9700 . ?
C73' H73F 0.9700 . ?
C74 H74A 0.9700 . ?
C74 H74B 0.9700 . ?
C74 H74C 0.9700 . ?
C74' H74D 0.9700 . ?
C74' H74E 0.9700 . ?
C74' H74F 0.9700 . ?
C75 H75A 0.9700 . ?
C75 H75B 0.9700 . ?
C75 H75C 0.9700 . ?
C75' H75D 0.9700 . ?
C75' H75E 0.9700 . ?
C75' H75F 0.9700 . ?
C76 H76A 0.9700 . ?
C76 H76B 0.9700 . ?
C76 H76C 0.9700 . ?
C76' H76D 0.9700 . ?
C76' H76E 0.9700 . ?
C76' H76F 0.9700 . ?
C77 H77A 0.9700 . ?
C77 H77B 0.9700 . ?
C77 H77C 0.9700 . ?
C77' H77D 0.9700 . ?
C77' H77E 0.9700 . ?
C77' H77F 0.9700 . ?
C78 H78A 0.9700 . ?
C78 H78B 0.9700 . ?
C78 H78C 0.9700 . ?
C78' H78D 0.9700 . ?
C78' H78E 0.9700 . ?
C78' H78F 0.9700 . ?
C79 H79A 0.9700 . ?
C79 H79B 0.9700 . ?
C79 H79C 0.9700 . ?
C79' H79D 0.9700 . ?
C79' H79E 0.9700 . ?
C79' H79F 0.9700 . ?
C80 H80A 0.9700 . ?
C80 H80B 0.9700 . ?
C80 H80C 0.9700 . ?
C80' H80D 0.9700 . ?
C80' H80E 0.9700 . ?
C80' H80F 0.9700 . ?
O9 C81 1.427(19) . ?
O9 C84 1.46(2) . ?
O9' C84' 1.439(19) . ?
O9' C81' 1.46(2) . ?
O10 C85 1.46(2) . ?
O10 C88 1.47(2) . ?
O10' C88' 1.45(2) . ?
O10' C85' 1.47(2) . ?
O11 C89 1.46(2) . ?
O11 C92 1.48(2) . ?
O11' C89' 1.47(2) . ?
O11' C92' 1.47(2) . ?
O12 C96 1.46(2) . ?
O12 C93 1.48(2) . ?
O12' C93' 1.47(2) . ?
O12' C96' 1.49(2) . ?
C81 C82 1.48(2) . ?
C81' C82' 1.50(2) . ?
C82 C83 1.48(2) . ?
C82' C83' 1.49(2) . ?
C83 C84 1.51(2) . ?
C83' C84' 1.50(2) . ?
C85 C86 1.49(2) . ?
C85' C86' 1.53(2) . ?
C86 C87 1.52(2) . ?
C86' C87' 1.50(2) . ?
C87 C88 1.51(2) . ?
C87' C88' 1.51(2) . ?
C89 C90 1.50(2) . ?
C89' C90' 1.50(2) . ?
C90 C91 1.51(2) . ?
C90' C91' 1.49(2) . ?
C91 C92 1.51(2) . ?
C91' C92' 1.50(2) . ?
C93 C94 1.51(2) . ?
C93' C94' 1.51(2) . ?
C94 C95 1.50(2) . ?
C94' C95' 1.50(2) . ?
C95 C96 1.54(2) . ?
C95' C96' 1.50(2) . ?

loop_
_geom_torsion_atom_site_label_1
_geom_torsion_atom_site_label_2
_geom_torsion_atom_site_label_3
_geom_torsion_atom_site_label_4
_geom_torsion
_geom_torsion_site_symmetry_1
_geom_torsion_site_symmetry_2
_geom_torsion_site_symmetry_3
_geom_torsion_site_symmetry_4
_geom_torsion_publ_flag
O3 Sm1 O1 C1 80.7(11) . . . . ?
O5 Sm1 O1 C1 -156.3(9) . . . . ?
O6 Sm1 O1 C1 -64.1(9) . . . . ?
N1 Sm1 O1 C1 22.8(8) . . . . ?
O4 Sm2 O2 C7 -165.3(9) 2_756 . . . ?
O7 Sm2 O2 C7 -69.0(10) . . . . ?
O8 Sm2 O2 C7 90.3(9) . . . . ?
O1 Sm1 O3 C29 75.8(11) . . . . ?
O5 Sm1 O3 C29 -49.5(9) . . . . ?
O6 Sm1 O3 C29 -141.7(9) . . . . ?
N1 Sm1 O3 C29 130.5(9) . . . . ?
N6 P1 O5 Sm1 132(3) . . . . ?
N7 P1 O5 Sm1 13(4) . . . . ?
N5 P1 O5 Sm1 -104(4) . . . . ?
O1 Sm1 O5 P1 -125(4) . . . . ?
O3 Sm1 O5 P1 38(4) . . . . ?
O6 Sm1 O5 P1 147(4) . . . . ?
N1 Sm1 O5 P1 -143(4) . . . . ?
N8 P2 O6 Sm1 -114(3) . . . . ?
N9 P2 O6 Sm1 122(3) . . . . ?
N10 P2 O6 Sm1 2(3) . . . . ?
O1 Sm1 O6 P2 50(3) . . . . ?
O3 Sm1 O6 P2 -117(3) . . . . ?
O5 Sm1 O6 P2 154(3) . . . . ?
N1 Sm1 O6 P2 -24(3) . . . . ?
N12' P3 O7 Sm2 -38.7(13) . . . . ?
N13 P3 O7 Sm2 174.0(10) . . . . ?
N11' P3 O7 Sm2 96.6(11) . . . . ?
N12 P3 O7 Sm2 -59.5(11) . . . . ?
N13' P3 O7 Sm2 -154.7(10) . . . . ?
N11 P3 O7 Sm2 54.6(11) . . . . ?
O4 Sm2 O7 P3 46.8(10) 2_756 . . . ?
O2 Sm2 O7 P3 -47.7(10) . . . . ?
O8 Sm2 O7 P3 -179.4(7) . . . . ?
N14' P4 O8 Sm2 -172.5(10) . . . . ?
N16 P4 O8 Sm2 57.5(11) . . . . ?
N16' P4 O8 Sm2 83.2(11) . . . . ?
N15' P4 O8 Sm2 -45.3(14) . . . . ?
N14 P4 O8 Sm2 -153.1(9) . . . . ?
N15 P4 O8 Sm2 -49.0(13) . . . . ?
O4 Sm2 O8 P4 -46.1(9) 2_756 . . . ?
O2 Sm2 O8 P4 48.7(8) . . . . ?
O7 Sm2 O8 P4 -178.5(6) . . . . ?
O1 Sm1 N1 C16 142.6(5) . . . . ?
O3 Sm1 N1 C16 -19.9(5) . . . . ?
O5 Sm1 N1 C16 161(4) . . . . ?
O6 Sm1 N1 C16 -128.7(5) . . . . ?
O1 Sm1 N1 C13 29.2(5) . . . . ?
O3 Sm1 N1 C13 -133.4(5) . . . . ?
O5 Sm1 N1 C13 48(4) . . . . ?
O6 Sm1 N1 C13 117.9(5) . . . . ?
O1 Sm1 N1 C14 -95.8(6) . . . . ?
O3 Sm1 N1 C14 101.7(6) . . . . ?
O5 Sm1 N1 C14 -77(4) . . . . ?
O6 Sm1 N1 C14 -7.1(6) . . . . ?
O5 P1 N5 C58 167.5(11) . . . . ?
N6 P1 N5 C58 -71.5(13) . . . . ?
N7 P1 N5 C58 41.5(13) . . . . ?
O5 P1 N5 C57 -37.2(11) . . . . ?
N6 P1 N5 C57 83.8(10) . . . . ?
N7 P1 N5 C57 -163.3(9) . . . . ?
O5 P1 N6 C59 8.2(13) . . . . ?
N7 P1 N6 C59 135.2(12) . . . . ?
N5 P1 N6 C59 -113.2(12) . . . . ?
O5 P1 N6 C60 168.9(12) . . . . ?
N7 P1 N6 C60 -64.1(13) . . . . ?
N5 P1 N6 C60 47.4(14) . . . . ?
O5 P1 N7 C61 96.9(10) . . . . ?
N6 P1 N7 C61 -24.2(11) . . . . ?
N5 P1 N7 C61 -142.7(10) . . . . ?
O5 P1 N7 C62 -68.8(11) . . . . ?
N6 P1 N7 C62 170.1(9) . . . . ?
N5 P1 N7 C62 51.6(10) . . . . ?
O6 P2 N8 C64 -38.6(12) . . . . ?
N9 P2 N8 C64 82.9(11) . . . . ?
N10 P2 N8 C64 -164.3(10) . . . . ?
O6 P2 N8 C63 163.5(12) . . . . ?
N9 P2 N8 C63 -75.1(14) . . . . ?
N10 P2 N8 C63 37.8(13) . . . . ?
O6 P2 N9 C65 162.6(10) . . . . ?
N8 P2 N9 C65 42.1(12) . . . . ?
N10 P2 N9 C65 -69.4(11) . . . . ?
O6 P2 N9 C66 12.6(10) . . . . ?
N8 P2 N9 C66 -108.0(9) . . . . ?
N10 P2 N9 C66 140.5(9) . . . . ?
O6 P2 N10 C67 -63.6(11) . . . . ?
N8 P2 N10 C67 54.9(10) . . . . ?
N9 P2 N10 C67 174.1(9) . . . . ?
O6 P2 N10 C68 108.8(10) . . . . ?
N8 P2 N10 C68 -132.7(10) . . . . ?
N9 P2 N10 C68 -13.5(11) . . . . ?
O7 P3 N11 C69 -158.2(16) . . . . ?
N12' P3 N11 C69 -40.3(18) . . . . ?
N13 P3 N11 C69 80.6(18) . . . . ?
N11' P3 N11 C69 92(2) . . . . ?
N12 P3 N11 C69 -41.3(19) . . . . ?
N13' P3 N11 C69 60(2) . . . . ?
O7 P3 N11 C70 33.1(17) . . . . ?
N12' P3 N11 C70 151.0(17) . . . . ?
N13 P3 N11 C70 -88.0(17) . . . . ?
N11' P3 N11 C70 -76.7(18) . . . . ?
N12 P3 N11 C70 150.0(16) . . . . ?
N13' P3 N11 C70 -108.6(17) . . . . ?
O7 P3 N11' C70' -41.2(17) . . . . ?
N12' P3 N11' C70' 96.8(17) . . . . ?
N13 P3 N11' C70' -147.4(18) . . . . ?
N12 P3 N11' C70' 109.2(17) . . . . ?
N13' P3 N11' C70' -159.0(16) . . . . ?
N11 P3 N11' C70' 44.0(15) . . . . ?
O7 P3 N11' C69' 138.8(15) . . . . ?
N12' P3 N11' C69' -83.2(18) . . . . ?
N13 P3 N11' C69' 32.6(16) . . . . ?
N12 P3 N11' C69' -70.8(19) . . . . ?
N13' P3 N11' C69' 21.1(18) . . . . ?
N11 P3 N11' C69' -136(2) . . . . ?
O7 P3 N12 C71 -126.1(19) . . . . ?
N12' P3 N12 C71 117(4) . . . . ?
N13 P3 N12 C71 0(2) . . . . ?
N11' P3 N12 C71 83(2) . . . . ?
N13' P3 N12 C71 -14(2) . . . . ?
N11 P3 N12 C71 120(2) . . . . ?
O7 P3 N12 C72 64.7(19) . . . . ?
N12' P3 N12 C72 -52(3) . . . . ?
N13 P3 N12 C72 -169.0(18) . . . . ?
N11' P3 N12 C72 -87(2) . . . . ?
N13' P3 N12 C72 177.1(19) . . . . ?
N11 P3 N12 C72 -49(2) . . . . ?
O7 P3 N12' C72' 3(2) . . . . ?
N13 P3 N12' C72' 148(2) . . . . ?
N11' P3 N12' C72' -133(2) . . . . ?
N12 P3 N12' C72' 75(3) . . . . ?
N13' P3 N12' C72' 125(2) . . . . ?
N11 P3 N12' C72' -102(2) . . . . ?
O7 P3 N12' C71' 172.7(17) . . . . ?
N13 P3 N12' C71' -43(2) . . . . ?
N11' P3 N12' C71' 36(2) . . . . ?
N12 P3 N12' C71' -115(4) . . . . ?
N13' P3 N12' C71' -65(2) . . . . ?
N11 P3 N12' C71' 68(2) . . . . ?
O7 P3 N13 C73 -165.2(19) . . . . ?
N12' P3 N13 C73 48(2) . . . . ?
N11' P3 N13 C73 -56(2) . . . . ?
N12 P3 N13 C73 70(2) . . . . ?
N13' P3 N13 C73 100(3) . . . . ?
N11 P3 N13 C73 -48(2) . . . . ?
O7 P3 N13 C74 52.7(17) . . . . ?
N12' P3 N13 C74 -93.7(16) . . . . ?
N11' P3 N13 C74 161.8(18) . . . . ?
N12 P3 N13 C74 -72.5(17) . . . . ?
N13' P3 N13 C74 -42.6(18) . . . . ?
N11 P3 N13 C74 169.6(15) . . . . ?
O7 P3 N13' C74' -44(2) . . . . ?
N12' P3 N13' C74' -169.8(18) . . . . ?
N13 P3 N13' C74' 53(2) . . . . ?
N11' P3 N13' C74' 76.2(19) . . . . ?
N12 P3 N13' C74' -154.2(19) . . . . ?
N11 P3 N13' C74' 96(2) . . . . ?
O7 P3 N13' C73' 84.3(16) . . . . ?
N12' P3 N13' C73' -41.9(17) . . . . ?
N13 P3 N13' C73' -179(3) . . . . ?
N11' P3 N13' C73' -155.9(16) . . . . ?
N12 P3 N13' C73' -26.3(16) . . . . ?
N11 P3 N13' C73' -135.7(16) . . . . ?
O8 P4 N14 C76 176.1(17) . . . . ?
N14' P4 N14 C76 -83(4) . . . . ?
N16 P4 N14 C76 -44(2) . . . . ?
N16' P4 N14 C76 -63(2) . . . . ?
N15' P4 N14 C76 51(2) . . . . ?
N15 P4 N14 C76 62(2) . . . . ?
O8 P4 N14 C75 -54.8(16) . . . . ?
N14' P4 N14 C75 46(3) . . . . ?
N16 P4 N14 C75 85.1(18) . . . . ?
N16' P4 N14 C75 66.5(17) . . . . ?
N15' P4 N14 C75 -179.9(17) . . . . ?
N15 P4 N14 C75 -168.9(17) . . . . ?
O8 P4 N14' C75' 2(2) . . . . ?
N16 P4 N14' C75' 127.5(19) . . . . ?
N16' P4 N14' C75' 115(2) . . . . ?
N15' P4 N14' C75' -133(2) . . . . ?
N14 P4 N14' C75' -85(4) . . . . ?
N15 P4 N14' C75' -122(2) . . . . ?
O8 P4 N14' C76' -120.6(15) . . . . ?
N16 P4 N14' C76' 5(2) . . . . ?
N16' P4 N14' C76' -7.6(17) . . . . ?
N15' P4 N14' C76' 105.0(18) . . . . ?
N14 P4 N14' C76' 153(4) . . . . ?
N15 P4 N14' C76' 116.1(18) . . . . ?
O8 P4 N15 C78 64(3) . . . . ?
N14' P4 N15 C78 -173(3) . . . . ?
N16 P4 N15 C78 -50(3) . . . . ?
N16' P4 N15 C78 -63(3) . . . . ?
N15' P4 N15 C78 -99(9) . . . . ?
N14 P4 N15 C78 176(3) . . . . ?
O8 P4 N15 C77 -83(3) . . . . ?
N14' P4 N15 C77 41(3) . . . . ?
N16 P4 N15 C77 163(2) . . . . ?
N16' P4 N15 C77 150(2) . . . . ?
N15' P4 N15 C77 114(11) . . . . ?
N14 P4 N15 C77 30(3) . . . . ?
O8 P4 N15' C77' -38(3) . . . . ?
N14' P4 N15' C77' 91(2) . . . . ?
N16 P4 N15' C77' -151(2) . . . . ?
N16' P4 N15' C77' -166(2) . . . . ?
N14 P4 N15' C77' 77(2) . . . . ?
N15 P4 N15' C77' -20(8) . . . . ?
O8 P4 N15' C78' 82(2) . . . . ?
N14' P4 N15' C78' -149(2) . . . . ?
N16 P4 N15' C78' -31(2) . . . . ?
N16' P4 N15' C78' -46(3) . . . . ?
N14 P4 N15' C78' -163(2) . . . . ?
N15 P4 N15' C78' 100(10) . . . . ?
O8 P4 N16 C79 39(2) . . . . ?
N14' P4 N16 C79 -88(2) . . . . ?
N16' P4 N16 C79 -55(3) . . . . ?
N15' P4 N16 C79 162(2) . . . . ?
N14 P4 N16 C79 -101(2) . . . . ?
N15 P4 N16 C79 154(2) . . . . ?
O8 P4 N16 C80 -162.2(19) . . . . ?
N14' P4 N16 C80 71(2) . . . . ?
N16' P4 N16 C80 104(3) . . . . ?
N15' P4 N16 C80 -39(2) . . . . ?
N14 P4 N16 C80 58(2) . . . . ?
N15 P4 N16 C80 -47(2) . . . . ?
O8 P4 N16' C80' -179(2) . . . . ?
N14' P4 N16' C80' 67(2) . . . . ?
N16 P4 N16' C80' -84(3) . . . . ?
N15' P4 N16' C80' -44(2) . . . . ?
N14 P4 N16' C80' 60(2) . . . . ?
N15 P4 N16' C80' -51(3) . . . . ?
O8 P4 N16' C79' -32(2) . . . . ?
N14' P4 N16' C79' -147(2) . . . . ?
N16 P4 N16' C79' 62(3) . . . . ?
N15' P4 N16' C79' 102(2) . . . . ?
N14 P4 N16' C79' -153(2) . . . . ?
N15 P4 N16' C79' 95(2) . . . . ?
Sm1 O1 C1 C6 -40.0(13) . . . . ?
Sm1 O1 C1 C2 139.9(8) . . . . ?
O1 C1 C2 C3 179.5(9) . . . . ?
C6 C1 C2 C3 -0.6(14) . . . . ?
O1 C1 C2 C19 0.1(14) . . . . ?
C6 C1 C2 C19 180.0(8) . . . . ?
C1 C2 C3 C4 0.2(17) . . . . ?
C19 C2 C3 C4 179.6(11) . . . . ?
C2 C3 C4 C5 1.3(18) . . . . ?
C2 C3 C4 C23 -174.6(11) . . . . ?
C3 C4 C5 C6 -2.4(17) . . . . ?
C23 C4 C5 C6 173.4(11) . . . . ?
C4 C5 C6 C1 2.1(16) . . . . ?
C4 C5 C6 C13 -173.6(10) . . . . ?
O1 C1 C6 C5 179.4(8) . . . . ?
C2 C1 C6 C5 -0.5(14) . . . . ?
O1 C1 C6 C13 -5.0(13) . . . . ?
C2 C1 C6 C13 175.1(8) . . . . ?
Sm2 O2 C7 C12 -30.2(14) . . . . ?
Sm2 O2 C7 C8 150.6(8) . . . . ?
O2 C7 C8 C9 -177.8(9) . . . . ?
C12 C7 C8 C9 2.9(13) . . . . ?
O2 C7 C8 C24 4.0(14) . . . . ?
C12 C7 C8 C24 -175.3(9) . . . . ?
C7 C8 C9 C10 -0.6(15) . . . . ?
C24 C8 C9 C10 177.5(10) . . . . ?
C8 C9 C10 C11 -2.4(16) . . . . ?
C8 C9 C10 C28 179.2(10) . . . . ?
C9 C10 C11 C12 3.1(15) . . . . ?
C28 C10 C11 C12 -178.4(9) . . . . ?
C10 C11 C12 C7 -0.9(14) . . . . ?
C10 C11 C12 C18 180.0(9) . . . . ?
O2 C7 C12 C11 178.5(8) . . . . ?
C8 C7 C12 C11 -2.2(13) . . . . ?
O2 C7 C12 C18 -2.3(12) . . . . ?
C8 C7 C12 C18 177.0(8) . . . . ?
C16 N1 C13 C6 174.8(8) . . . . ?
C14 N1 C13 C6 58.7(10) . . . . ?
Sm1 N1 C13 C6 -75.4(8) . . . . ?
C5 C6 C13 N1 -110.3(10) . . . . ?
C1 C6 C13 N1 73.9(11) . . . . ?
C16 N1 C14 C15 59.2(9) . . . . ?
C13 N1 C14 C15 177.4(7) . . . . ?
Sm1 N1 C14 C15 -61.8(9) . . . . ?
C17 N2 C15 C14 57.0(9) . . . . ?
C18 N2 C15 C14 173.8(7) . . . . ?
N1 C14 C15 N2 -60.4(10) . . . . ?
C13 N1 C16 C17 -179.4(7) . . . . ?
C14 N1 C16 C17 -60.3(9) . . . . ?
Sm1 N1 C16 C17 73.3(7) . . . . ?
C15 N2 C17 C16 -57.2(9) . . . . ?
C18 N2 C17 C16 -173.9(7) . . . . ?
N1 C16 C17 N2 62.3(10) . . . . ?
C17 N2 C18 C12 177.2(8) . . . . ?
C15 N2 C18 C12 61.3(9) . . . . ?
C11 C12 C18 N2 -102.6(10) . . . . ?
C7 C12 C18 N2 78.2(10) . . . . ?
C3 C2 C19 C21 -120.3(11) . . . . ?
C1 C2 C19 C21 59.1(12) . . . . ?
C3 C2 C19 C22 119.5(11) . . . . ?
C1 C2 C19 C22 -61.1(12) . . . . ?
C3 C2 C19 C20 -0.4(14) . . . . ?
C1 C2 C19 C20 179.0(9) . . . . ?
C9 C8 C24 C25 -1.4(15) . . . . ?
C7 C8 C24 C25 176.6(10) . . . . ?
C9 C8 C24 C26 117.1(11) . . . . ?
C7 C8 C24 C26 -64.8(13) . . . . ?
C9 C8 C24 C27 -122.4(11) . . . . ?
C7 C8 C24 C27 55.6(12) . . . . ?
Sm1 O3 C29 C34 -53.1(13) . . . . ?
Sm1 O3 C29 C30 128.9(9) . . . . ?
O3 C29 C30 C31 -178.4(10) . . . . ?
C34 C29 C30 C31 3.6(15) . . . . ?
O3 C29 C30 C47 2.4(15) . . . . ?
C34 C29 C30 C47 -175.6(9) . . . . ?
C29 C30 C31 C32 -0.3(19) . . . . ?
C47 C30 C31 C32 178.9(12) . . . . ?
C30 C31 C32 C33 -3(2) . . . . ?
C30 C31 C32 C51 -177.1(14) . . . . ?
C31 C32 C33 C34 3.6(18) . . . . ?
C51 C32 C33 C34 177.5(13) . . . . ?
O3 C29 C34 C33 178.7(9) . . . . ?
C30 C29 C34 C33 -3.2(15) . . . . ?
O3 C29 C34 C41 -10.6(14) . . . . ?
C30 C29 C34 C41 167.5(9) . . . . ?
C32 C33 C34 C29 -0.4(17) . . . . ?
C32 C33 C34 C41 -171.8(10) . . . . ?
Sm2 O4 C35 C36 -23.7(15) 2_756 . . . ?
Sm2 O4 C35 C40 160.6(7) 2_756 . . . ?
O4 C35 C36 C37 -179.5(8) . . . . ?
C40 C35 C36 C37 -3.5(13) . . . . ?
O4 C35 C36 C46 -4.8(13) . . . . ?
C40 C35 C36 C46 171.2(8) . . . . ?
C35 C36 C37 C38 1.2(14) . . . . ?
C46 C36 C37 C38 -173.5(8) . . . . ?
C36 C37 C38 C39 -0.3(14) . . . . ?
C36 C37 C38 C56 -179.7(9) . . . . ?
C37 C38 C39 C40 1.9(15) . . . . ?
C56 C38 C39 C40 -178.7(9) . . . . ?
C38 C39 C40 C35 -4.3(15) . . . . ?
C38 C39 C40 C52 174.6(10) . . . . ?
O4 C35 C40 C39 -179.3(8) . . . . ?
C36 C35 C40 C39 4.8(13) . . . . ?
O4 C35 C40 C52 1.8(14) . . . . ?
C36 C35 C40 C52 -174.1(8) . . . . ?
C42 N3 C41 C34 59.4(10) . . . . ?
C44 N3 C41 C34 174.7(8) . . . . ?
C29 C34 C41 N3 70.7(12) . . . . ?
C33 C34 C41 N3 -118.2(10) . . . . ?
C44 N3 C42 C43 59.0(9) . . . . ?
C41 N3 C42 C43 174.2(7) . . . . ?
C45 N4 C43 C42 57.7(9) . . . . ?
C46 N4 C43 C42 173.7(7) . . . . ?
N3 C42 C43 N4 -60.7(10) . . . . ?
C42 N3 C44 C45 -60.2(9) . . . . ?
C41 N3 C44 C45 -177.9(7) . . . . ?
C43 N4 C45 C44 -59.0(9) . . . . ?
C46 N4 C45 C44 -174.8(7) . . . . ?
N3 C44 C45 N4 62.3(9) . . . . ?
C43 N4 C46 C36 63.4(10) . . . . ?
C45 N4 C46 C36 178.6(8) . . . . ?
C37 C36 C46 N4 -108.1(10) . . . . ?
C35 C36 C46 N4 77.0(11) . . . . ?
C31 C30 C47 C50 115.1(12) . . . . ?
C29 C30 C47 C50 -65.7(13) . . . . ?
C31 C30 C47 C48 -4.3(16) . . . . ?
C29 C30 C47 C48 174.8(11) . . . . ?
C31 C30 C47 C49 -123.5(11) . . . . ?
C29 C30 C47 C49 55.6(13) . . . . ?
C39 C40 C52 C54 -116.6(11) . . . . ?
C35 C40 C52 C54 62.3(12) . . . . ?
C39 C40 C52 C55 122.9(11) . . . . ?
C35 C40 C52 C55 -58.2(12) . . . . ?
C39 C40 C52 C53 3.0(14) . . . . ?
C35 C40 C52 C53 -178.2(9) . . . . ?
C84 O9 C81 C82 2(5) . . . . ?
C84' O9' C81' C82' -20(5) . . . . ?
O9 C81 C82 C83 -37(8) . . . . ?
O9' C81' C82' C83' 54(5) . . . . ?
C81 C82 C83 C84 46(8) . . . . ?
C81' C82' C83' C84' -55(5) . . . . ?
C81 O9 C84 C83 23(7) . . . . ?
C82 C83 C84 O9 -30(6) . . . . ?
C81' O9' C84' C83' -14(7) . . . . ?
C82' C83' C84' O9' 39(5) . . . . ?
C88 O10 C85 C86 -21(10) . . . . ?
C88' O10' C85' C86' 25(10) . . . . ?
O10 C85 C86 C87 41(8) . . . . ?
O10' C85' C86' C87' -46(8) . . . . ?
C85 C86 C87 C88 -47(7) . . . . ?
C85' C86' C87' C88' 58(7) . . . . ?
C85 O10 C88 C87 -10(9) . . . . ?
C86 C87 C88 O10 37(8) . . . . ?
C85' O10' C88' C87' 9(9) . . . . ?
C86' C87' C88' O10' -42(7) . . . . ?
C92 O11 C89 C90 -6(8) . . . . ?
C92' O11' C89' C90' 12(7) . . . . ?
O11 C89 C90 C91 -6(7) . . . . ?
O11' C89' C90' C91' -49(5) . . . . ?
C89 C90 C91 C92 17(8) . . . . ?
C89' C90' C91' C92' 76(4) . . . . ?
C89 O11 C92 C91 14(7) . . . . ?
C90 C91 C92 O11 -20(7) . . . . ?
C89' O11' C92' C91' 31(6) . . . . ?
C90' C91' C92' O11' -63(5) . . . . ?
C96 O12 C93 C94 -10(12) . . . . ?
C96' O12' C93' C94' -25(9) . . . . ?
O12 C93 C94 C95 -6(11) . . . . ?
O12' C93' C94' C95' 56(9) . . . . ?
C93 C94 C95 C96 21(11) . . . . ?
C93' C94' C95' C96' -55(7) . . . . ?
C93 O12 C96 C95 20(10) . . . . ?
C94 C95 C96 O12 -28(12) . . . . ?
C93' O12' C96' C95' -13(11) . . . . ?
C94' C95' C96' O12' 44(10) . . . . ?
